data_7042360
loop_
_publ_author_name
'Riley, Laura E.'
'Kr\"amer, Tobias'
'McMullin, Claire L.'
'Ellis, David'
'Rosair, Georgina M.'
'Sivaev, Igor B.'
'Welch, Alan J.'

_publ_section_title
;
 Large, weakly basic bis(carboranyl)phosphines: an experimental and
 computational study.
;
_journal_issue 16
_journal_name_full 'Dalton transactions (Cambridge, England : 2003)'
_journal_page_first 5218
_journal_page_last 5228
_journal_paper_doi 10.1039/c7dt00485k
_journal_volume 46
_journal_year 2017
_chemical_formula_moiety 'C6 H25 B20 P'
_chemical_formula_sum 'C6 H25 B20 P'
_chemical_formula_weight 344.43
_space_group_crystal_system monoclinic
_space_group_IT_number 14
_space_group_name_Hall '-P 2yn'
_space_group_name_H-M_alt 'P 1 21/n 1'
_symmetry_space_group_name_Hall '-P 2yn'
_symmetry_space_group_name_H-M 'P 1 21/n 1'
_atom_sites_solution_hydrogens mixed
_atom_sites_solution_primary direct
_audit_creation_date 2017-01-09
_audit_creation_method
;
Olex2 1.2
(compiled 2015.01.26 svn.r3150 for OlexSys, GUI svn.r4998)
;
_audit_update_record
;
2017-01-12 deposited with the CCDC.
2017-03-07 downloaded from the CCDC.
;
_cell_angle_alpha 90
_cell_angle_beta 108.290(5)
_cell_angle_gamma 90
_cell_formula_units_Z 8
_cell_length_a 23.441(2)
_cell_length_b 7.2690(6)
_cell_length_c 24.083(2)
_cell_measurement_reflns_used 1924
_cell_measurement_temperature 100(2)
_cell_measurement_theta_max 23.023
_cell_measurement_theta_min 2.607
_cell_volume 3896.3(6)
_computing_cell_refinement 'SAINT v7.68A (Bruker, 2009)'
_computing_data_reduction 'SAINT v7.68A (Bruker, 2009)'
_computing_molecular_graphics 'Olex2 (Dolomanov et al., 2009)'
_computing_publication_material 'Olex2 (Dolomanov et al., 2009)'
_computing_structure_refinement 'XL (Sheldrick, 2008)'
_computing_structure_solution 'ShelXS (Sheldrick, 2008)'
_diffrn_ambient_temperature 100.0
_diffrn_detector_area_resol_mean 8
_diffrn_measured_fraction_theta_full 0.995
_diffrn_measured_fraction_theta_max 0.995
_diffrn_measurement_device_type 'Bruker APEX-II CCD'
_diffrn_measurement_method '\f and \w scans'
_diffrn_radiation_type MoK\a
_diffrn_radiation_wavelength 0.71073
_diffrn_reflns_av_R_equivalents 0.1415
_diffrn_reflns_av_unetI/netI 0.1046
_diffrn_reflns_Laue_measured_fraction_full 0.995
_diffrn_reflns_Laue_measured_fraction_max 0.995
_diffrn_reflns_limit_h_max 26
_diffrn_reflns_limit_h_min -26
_diffrn_reflns_limit_k_max 8
_diffrn_reflns_limit_k_min -6
_diffrn_reflns_limit_l_max 27
_diffrn_reflns_limit_l_min -24
_diffrn_reflns_number 44057
_diffrn_reflns_point_group_measured_fraction_full 0.995
_diffrn_reflns_point_group_measured_fraction_max 0.995
_diffrn_reflns_theta_full 23.771
_diffrn_reflns_theta_max 23.771
_diffrn_reflns_theta_min 1.058
_diffrn_standards_number 0
_exptl_absorpt_coefficient_mu 0.129
_exptl_absorpt_correction_T_max 0.7450
_exptl_absorpt_correction_T_min 0.6011
_exptl_absorpt_correction_type multi-scan
_exptl_absorpt_process_details
;
SADABS-2008/1 (Bruker,2008) was used for absorption correction.
wR2(int) was 0.0989 before and 0.0760 after correction.
The Ratio of minimum to maximum transmission is 0.8068.
The \l/2 correction factor is 0.0015.
;
_exptl_crystal_colour colourless
_exptl_crystal_colour_primary colourless
_exptl_crystal_density_diffrn 1.174
_exptl_crystal_description needle
_exptl_crystal_F_000 1408
_exptl_crystal_size_max 0.42
_exptl_crystal_size_mid 0.08
_exptl_crystal_size_min 0.04
_refine_diff_density_max 0.482
_refine_diff_density_min -0.407
_refine_diff_density_rms 0.071
_refine_ls_extinction_method none
_refine_ls_goodness_of_fit_ref 1.053
_refine_ls_hydrogen_treatment mixed
_refine_ls_matrix_type full
_refine_ls_number_parameters 609
_refine_ls_number_reflns 5928
_refine_ls_number_restraints 0
_refine_ls_restrained_S_all 1.053
_refine_ls_R_factor_all 0.1435
_refine_ls_R_factor_gt 0.0795
_refine_ls_shift/su_max 0.000
_refine_ls_shift/su_mean 0.000
_refine_ls_structure_factor_coef Fsqd
_refine_ls_weighting_details 'w=1/[\s^2^(Fo^2^)+(0.0821P)^2^+9.4025P] where P=(Fo^2^+2Fc^2^)/3'
_refine_ls_weighting_scheme calc
_refine_ls_wR_factor_gt 0.1841
_refine_ls_wR_factor_ref 0.2133
_reflns_Friedel_coverage 0.000
_reflns_number_gt 3517
_reflns_number_total 5928
_reflns_threshold_expression 'I > 2\s(I)'
_cod_data_source_file c7dt00485k2.cif
_cod_data_source_block 5428
_cod_depositor_comments 'Adding full bibliography for 7042355--7042360.cif.'
_cod_original_cell_volume 3896.2(6)
_cod_database_code 7042360
_shelx_space_group_comment
;
The symmetry employed for this shelxl refinement is uniquely defined
by the following loop, which should always be used as a source of
symmetry information in preference to the above space-group names.
They are only intended as comments.
;
_shelx_estimated_absorpt_t_max 0.995
_shelx_estimated_absorpt_t_min 0.948
_olex2_refinement_description
;
1. Fixed Uiso
 At 1.2 times of:
  All B(H) groups, All C(H,H) groups
 At 1.5 times of:
  All C(H,H,H) groups
2.a Secondary CH2 refined with riding coordinates:
 C11C(H11X,H11Y), C11A(H11P,H11Q)
2.b Idealised Me refined as rotating group:
 C12C(H12X,H12Y,H12Z), C12A(H12P,H12Q,H12R)
;
_shelx_shelxl_version_number 2014/7
_olex2_submission_special_instructions 'No special instructions were received'

loop_
_space_group_symop_operation_xyz
'x, y, z'
'-x+1/2, y+1/2, -z+1/2'
'-x, -y, -z'
'x-1/2, -y-1/2, z-1/2'

loop_
_atom_site_label
_atom_site_type_symbol
_atom_site_fract_x
_atom_site_fract_y
_atom_site_fract_z
_atom_site_U_iso_or_equiv
_atom_site_adp_type
_atom_site_occupancy
_atom_site_site_symmetry_order
_atom_site_calc_flag
_atom_site_refinement_flags_posn
P1C P 0.58264(6) 0.37780(19) 0.73051(6) 0.0216(4) Uani 1 1 d .
C1D C 0.5867(2) 0.2671(6) 0.6150(2) 0.0171(11) Uani 1 1 d .
C2D C 0.6253(2) 0.3742(7) 0.6757(2) 0.0237(12) Uani 1 1 d .
B3D B 0.6460(3) 0.1493(9) 0.6663(3) 0.0223(14) Uani 1 1 d .
H3D H 0.637(2) 0.061(7) 0.693(2) 0.027 Uiso 1 1 d R
B4D B 0.6329(3) 0.1265(9) 0.5905(3) 0.0253(14) Uani 1 1 d .
H4D H 0.620(2) 0.003(7) 0.572(2) 0.030 Uiso 1 1 d R
B5D B 0.6062(3) 0.3431(8) 0.5560(3) 0.0218(14) Uani 1 1 d .
H5D H 0.571(2) 0.351(6) 0.510(2) 0.026 Uiso 1 1 d R
B6D B 0.6032(3) 0.5028(8) 0.6107(3) 0.0199(14) Uani 1 1 d .
H6D H 0.569(2) 0.607(7) 0.6062(19) 0.024 Uiso 1 1 d R
B7D B 0.7009(3) 0.3180(9) 0.6955(3) 0.0296(16) Uani 1 1 d .
H7D H 0.723(2) 0.309(7) 0.743(2) 0.036 Uiso 1 1 d R
B8D B 0.7071(3) 0.1629(9) 0.6399(3) 0.0271(15) Uani 1 1 d .
H8D H 0.733(2) 0.031(7) 0.653(2) 0.033 Uiso 1 1 d R
B9D B 0.6839(3) 0.2836(9) 0.5724(3) 0.0256(15) Uani 1 1 d .
H9D H 0.703(2) 0.257(7) 0.536(2) 0.031 Uiso 1 1 d R
B10D B 0.6644(3) 0.5104(9) 0.5857(3) 0.0257(15) Uani 1 1 d .
H10D H 0.671(2) 0.621(7) 0.562(2) 0.031 Uiso 1 1 d R
C11C C 0.5646(2) 0.6198(7) 0.7341(2) 0.0289(13) Uani 1 1 d .
H11X H 0.5597 0.6779 0.6957 0.035 Uiso 1 1 calc R
H11Y H 0.5260 0.6309 0.7424 0.035 Uiso 1 1 calc R
B11D B 0.6744(3) 0.5311(9) 0.6623(3) 0.0239(15) Uani 1 1 d .
H11D H 0.683(2) 0.671(7) 0.687(2) 0.029 Uiso 1 1 d R
B12D B 0.7259(3) 0.4007(9) 0.6377(3) 0.0270(15) Uani 1 1 d .
H12D H 0.772(2) 0.450(7) 0.644(2) 0.032 Uiso 1 1 d R
C12C C 0.6138(2) 0.7227(7) 0.7817(2) 0.0298(13) Uani 1 1 d .
H12X H 0.6508 0.7260 0.7709 0.045 Uiso 1 1 calc GR
H12Y H 0.6214 0.6589 0.8192 0.045 Uiso 1 1 calc GR
H12Z H 0.6004 0.8487 0.7852 0.045 Uiso 1 1 calc GR
C1C C 0.5229(2) 0.2240(6) 0.6151(2) 0.0160(11) Uani 1 1 d .
C2C C 0.5115(2) 0.2881(7) 0.6760(2) 0.0220(12) Uani 1 1 d .
B3C B 0.4748(3) 0.4119(9) 0.6133(3) 0.0229(14) Uani 1 1 d .
H3C H 0.492(2) 0.546(7) 0.609(2) 0.027 Uiso 1 1 d R
B4C B 0.4574(3) 0.2433(8) 0.5571(3) 0.0219(14) Uani 1 1 d .
H4C H 0.463(2) 0.265(7) 0.520(2) 0.026 Uiso 1 1 d R
B5C B 0.4834(3) 0.0248(8) 0.5880(3) 0.0271(15) Uani 1 1 d .
H5C H 0.507(2) -0.061(7) 0.565(2) 0.033 Uiso 1 1 d R
B6C B 0.5167(3) 0.0547(8) 0.6640(3) 0.0249(15) Uani 1 1 d .
H6C H 0.553(2) -0.007(7) 0.687(2) 0.030 Uiso 1 1 d R
B7C B 0.4380(3) 0.3553(9) 0.6644(3) 0.0252(15) Uani 1 1 d .
H7C H 0.431(2) 0.472(7) 0.691(2) 0.030 Uiso 1 1 d R
B8C B 0.4027(3) 0.3242(9) 0.5878(3) 0.0252(15) Uani 1 1 d .
H8C H 0.367(2) 0.401(7) 0.563(2) 0.030 Uiso 1 1 d R
B9C B 0.4060(3) 0.0849(9) 0.5723(3) 0.0275(15) Uani 1 1 d .
H9C H 0.372(2) 0.023(7) 0.541(2) 0.033 Uiso 1 1 d R
B10C B 0.4440(3) -0.0303(9) 0.6385(3) 0.0261(15) Uani 1 1 d .
H10C H 0.434(2) -0.177(7) 0.649(2) 0.031 Uiso 1 1 d R
B11C B 0.4638(3) 0.1373(9) 0.6956(3) 0.0256(14) Uani 1 1 d .
H11C H 0.474(2) 0.120(7) 0.741(2) 0.031 Uiso 1 1 d R
B12C B 0.3943(3) 0.1553(8) 0.6386(3) 0.0239(14) Uani 1 1 d .
H12C H 0.354(2) 0.143(7) 0.649(2) 0.029 Uiso 1 1 d R
P1A P 0.76522(6) 0.62232(19) 0.40765(6) 0.0235(4) Uani 1 1 d .
C1A C 0.8808(2) 0.7750(6) 0.4780(2) 0.0193(12) Uani 1 1 d .
C2A C 0.8150(2) 0.7005(7) 0.4808(2) 0.0222(12) Uani 1 1 d .
B3A B 0.8782(3) 0.5754(8) 0.5193(3) 0.0215(14) Uani 1 1 d .
H3A H 0.883(2) 0.440(7) 0.5042(19) 0.026 Uiso 1 1 d R
B4A B 0.9358(3) 0.7437(8) 0.5440(3) 0.0268(15) Uani 1 1 d .
H4A H 0.979(2) 0.721(7) 0.544(2) 0.032 Uiso 1 1 d R
B5A B 0.9047(3) 0.9631(9) 0.5211(3) 0.0269(15) Uani 1 1 d .
H5A H 0.931(2) 1.055(7) 0.505(2) 0.032 Uiso 1 1 d R
B6A B 0.8273(3) 0.9365(8) 0.4819(3) 0.0264(15) Uani 1 1 d .
H6A H 0.803(2) 0.999(7) 0.445(2) 0.032 Uiso 1 1 d R
B7A B 0.8200(3) 0.6201(9) 0.5492(3) 0.0252(14) Uani 1 1 d .
H7A H 0.792(2) 0.519(7) 0.549(2) 0.030 Uiso 1 1 d R
B8A B 0.8971(3) 0.6497(9) 0.5914(3) 0.0311(16) Uani 1 1 d .
H8A H 0.918(2) 0.553(8) 0.622(2) 0.037 Uiso 1 1 d R
B9A B 0.9139(3) 0.8876(10) 0.5941(3) 0.0322(16) Uani 1 1 d .
H9A H 0.948(2) 0.947(7) 0.633(2) 0.039 Uiso 1 1 d R
B10A B 0.8479(3) 1.0080(9) 0.5543(3) 0.0291(16) Uani 1 1 d .
H10A H 0.838(2) 1.151(7) 0.564(2) 0.035 Uiso 1 1 d R
B11A B 0.7891(3) 0.8399(8) 0.5272(3) 0.0254(15) Uani 1 1 d .
H11A H 0.743(2) 0.859(7) 0.517(2) 0.030 Uiso 1 1 d R
C11A C 0.7601(2) 0.3733(7) 0.4198(2) 0.0321(14) Uani 1 1 d .
H11P H 0.7995 0.3148 0.4244 0.039 Uiso 1 1 calc R
H11Q H 0.7500 0.3527 0.4563 0.039 Uiso 1 1 calc R
C12A C 0.7127(2) 0.2869(8) 0.3692(3) 0.0380(15) Uani 1 1 d .
H12P H 0.6739 0.3456 0.3645 0.057 Uiso 1 1 calc GR
H12Q H 0.7100 0.1552 0.3766 0.057 Uiso 1 1 calc GR
H12R H 0.7235 0.3036 0.3333 0.057 Uiso 1 1 calc GR
B12A B 0.8424(3) 0.8116(9) 0.5970(3) 0.0288(16) Uani 1 1 d .
H12A H 0.828(2) 0.814(7) 0.633(2) 0.035 Uiso 1 1 d R
C1B C 0.8872(2) 0.7416(7) 0.4174(2) 0.0216(12) Uani 1 1 d .
C2B C 0.8270(2) 0.6400(7) 0.3729(2) 0.0234(12) Uani 1 1 d .
B3B B 0.8399(3) 0.8698(9) 0.3591(3) 0.0276(15) Uani 1 1 d .
H3B H 0.813(2) 0.954(7) 0.370(2) 0.033 Uiso 1 1 d R
B4B B 0.9201(3) 0.8874(9) 0.3803(3) 0.0282(15) Uani 1 1 d .
H4B H 0.940(2) 1.006(7) 0.406(2) 0.034 Uiso 1 1 d R
B5B B 0.9515(3) 0.6675(9) 0.4041(3) 0.0264(15) Uani 1 1 d .
H5B H 0.995(2) 0.672(7) 0.441(2) 0.032 Uiso 1 1 d R
B6B B 0.8924(3) 0.5086(8) 0.3982(3) 0.0232(15) Uani 1 1 d .
H6B H 0.894(2) 0.406(7) 0.429(2) 0.028 Uiso 1 1 d R
B7B B 0.8136(3) 0.7102(10) 0.3012(3) 0.0339(17) Uani 1 1 d .
H7B H 0.766(2) 0.706(7) 0.271(2) 0.041 Uiso 1 1 d R
B8B B 0.8741(3) 0.8691(10) 0.3051(3) 0.0361(17) Uani 1 1 d .
H8B H 0.866(2) 0.988(8) 0.273(2) 0.043 Uiso 1 1 d R
B9B B 0.9430(3) 0.7428(10) 0.3314(3) 0.0332(17) Uani 1 1 d .
H9B H 0.980(2) 0.798(7) 0.320(2) 0.040 Uiso 1 1 d R
B10B B 0.9257(3) 0.5103(9) 0.3438(3) 0.0293(16) Uani 1 1 d .
H10B H 0.952(2) 0.389(7) 0.339(2) 0.035 Uiso 1 1 d R
B11B B 0.8455(3) 0.4915(9) 0.3255(3) 0.0288(16) Uani 1 1 d .
H11B H 0.820(2) 0.374(8) 0.313(2) 0.035 Uiso 1 1 d R
B12B B 0.8775(3) 0.6356(10) 0.2834(3) 0.0346(17) Uani 1 1 d .
H12B H 0.873(2) 0.611(8) 0.243(2) 0.042 Uiso 1 1 d R

loop_
_atom_site_aniso_label
_atom_site_aniso_U_11
_atom_site_aniso_U_22
_atom_site_aniso_U_33
_atom_site_aniso_U_23
_atom_site_aniso_U_13
_atom_site_aniso_U_12
P1C 0.0255(8) 0.0162(7) 0.0229(8) 0.0015(6) 0.0072(6) 0.0000(6)
C1D 0.019(3) 0.011(3) 0.021(3) 0.001(2) 0.006(2) 0.003(2)
C2D 0.026(3) 0.019(3) 0.024(3) 0.002(2) 0.006(2) -0.001(2)
B3D 0.021(3) 0.020(4) 0.027(4) 0.006(3) 0.009(3) 0.005(3)
B4D 0.032(4) 0.014(3) 0.036(4) -0.003(3) 0.019(3) 0.005(3)
B5D 0.025(3) 0.015(3) 0.027(4) 0.003(3) 0.011(3) 0.001(3)
B6D 0.025(3) 0.011(3) 0.025(3) 0.004(3) 0.009(3) -0.002(3)
B7D 0.026(4) 0.032(4) 0.033(4) 0.007(3) 0.013(3) 0.001(3)
B8D 0.025(3) 0.021(4) 0.035(4) 0.006(3) 0.009(3) 0.001(3)
B9D 0.026(4) 0.021(4) 0.032(4) -0.001(3) 0.012(3) -0.002(3)
B10D 0.025(4) 0.021(4) 0.030(4) 0.001(3) 0.007(3) -0.007(3)
C11C 0.028(3) 0.024(3) 0.035(3) 0.002(3) 0.009(3) -0.001(3)
B11D 0.023(3) 0.020(4) 0.030(4) 0.000(3) 0.010(3) -0.006(3)
B12D 0.025(4) 0.023(4) 0.034(4) 0.001(3) 0.010(3) -0.002(3)
C12C 0.039(3) 0.024(3) 0.026(3) 0.001(3) 0.008(3) 0.000(3)
C1C 0.020(3) 0.010(3) 0.018(3) 0.000(2) 0.006(2) 0.002(2)
C2C 0.026(3) 0.021(3) 0.022(3) 0.001(2) 0.011(2) 0.000(2)
B3C 0.026(3) 0.017(4) 0.025(3) -0.001(3) 0.006(3) 0.007(3)
B4C 0.027(4) 0.015(3) 0.023(3) -0.001(3) 0.008(3) 0.000(3)
B5C 0.025(4) 0.012(3) 0.043(4) 0.000(3) 0.008(3) 0.001(3)
B6C 0.025(4) 0.017(3) 0.031(4) 0.007(3) 0.006(3) 0.005(3)
B7C 0.022(3) 0.022(4) 0.032(4) 0.000(3) 0.010(3) 0.006(3)
B8C 0.021(3) 0.025(4) 0.027(4) 0.003(3) 0.004(3) 0.002(3)
B9C 0.018(3) 0.027(4) 0.035(4) -0.005(3) 0.005(3) -0.006(3)
B10C 0.024(4) 0.013(3) 0.042(4) 0.005(3) 0.010(3) -0.001(3)
B11C 0.028(4) 0.023(4) 0.029(4) 0.006(3) 0.015(3) -0.004(3)
B12C 0.021(3) 0.017(3) 0.031(4) 0.006(3) 0.003(3) 0.001(3)
P1A 0.0209(8) 0.0164(8) 0.0315(8) 0.0006(6) 0.0059(6) 0.0007(6)
C1A 0.021(3) 0.005(3) 0.035(3) -0.002(2) 0.014(2) -0.004(2)
C2A 0.016(3) 0.017(3) 0.034(3) 0.003(2) 0.010(2) 0.002(2)
B3A 0.021(3) 0.009(3) 0.034(4) 0.005(3) 0.007(3) 0.002(2)
B4A 0.025(4) 0.020(4) 0.036(4) -0.006(3) 0.009(3) 0.001(3)
B5A 0.033(4) 0.013(3) 0.034(4) -0.002(3) 0.009(3) -0.003(3)
B6A 0.033(4) 0.015(3) 0.035(4) 0.003(3) 0.016(3) 0.007(3)
B7A 0.025(3) 0.018(3) 0.036(4) 0.000(3) 0.014(3) 0.001(3)
B8A 0.035(4) 0.026(4) 0.032(4) 0.003(3) 0.009(3) 0.010(3)
B9A 0.030(4) 0.032(4) 0.036(4) -0.004(3) 0.011(3) -0.002(3)
B10A 0.035(4) 0.024(4) 0.030(4) -0.006(3) 0.011(3) 0.001(3)
B11A 0.025(4) 0.018(4) 0.036(4) 0.001(3) 0.013(3) 0.004(3)
C11A 0.028(3) 0.015(3) 0.049(4) 0.001(3) 0.005(3) -0.002(3)
C12A 0.031(3) 0.021(3) 0.057(4) -0.009(3) 0.006(3) -0.003(3)
B12A 0.033(4) 0.021(4) 0.036(4) -0.002(3) 0.016(3) 0.002(3)
C1B 0.024(3) 0.011(3) 0.030(3) -0.002(2) 0.008(2) 0.001(2)
C2B 0.027(3) 0.013(3) 0.028(3) 0.000(2) 0.005(2) 0.001(2)
B3B 0.038(4) 0.015(3) 0.033(4) 0.009(3) 0.015(3) 0.005(3)
B4B 0.035(4) 0.019(4) 0.033(4) 0.007(3) 0.016(3) -0.004(3)
B5B 0.024(4) 0.025(4) 0.033(4) -0.002(3) 0.015(3) 0.001(3)
B6B 0.024(3) 0.014(3) 0.030(4) 0.000(3) 0.005(3) 0.004(3)
B7B 0.037(4) 0.039(4) 0.025(4) 0.000(3) 0.008(3) 0.006(3)
B8B 0.047(4) 0.028(4) 0.038(4) 0.005(3) 0.020(3) 0.004(3)
B9B 0.033(4) 0.034(4) 0.038(4) 0.000(3) 0.019(3) 0.003(3)
B10B 0.027(4) 0.026(4) 0.035(4) -0.007(3) 0.010(3) 0.004(3)
B11B 0.031(4) 0.024(4) 0.029(4) -0.006(3) 0.007(3) 0.011(3)
B12B 0.039(4) 0.043(5) 0.025(4) 0.001(3) 0.015(3) 0.010(3)

loop_
_atom_type_symbol
_atom_type_description
_atom_type_scat_dispersion_real
_atom_type_scat_dispersion_imag
_atom_type_scat_source
C C 0.0033 0.0016 'International Tables Vol C Tables 4.2.6.8 and 6.1.1.4'
H H 0.0000 0.0000 'International Tables Vol C Tables 4.2.6.8 and 6.1.1.4'
B B 0.0013 0.0007 'International Tables Vol C Tables 4.2.6.8 and 6.1.1.4'
P P 0.1023 0.0942 'International Tables Vol C Tables 4.2.6.8 and 6.1.1.4'

loop_
_geom_angle_atom_site_label_1
_geom_angle_atom_site_label_2
_geom_angle_atom_site_label_3
_geom_angle
C11C P1C C2D 103.2(2)
C11C P1C C2C 101.5(2)
C2C P1C C2D 93.2(2)
C2D C1D B3D 61.1(3)
C2D C1D B4D 110.8(4)
C2D C1D B5D 111.6(4)
C2D C1D B6D 61.7(3)
B3D C1D B6D 111.9(4)
B4D C1D B3D 60.7(3)
B4D C1D B6D 112.6(4)
B5D C1D B3D 112.5(4)
B5D C1D B4D 63.2(3)
B5D C1D B6D 61.3(3)
C1C C1D C2D 111.0(4)
C1C C1D B3D 117.0(4)
C1C C1D B4D 126.8(4)
C1C C1D B5D 125.6(4)
C1C C1D B6D 115.5(4)
C1D C2D P1C 111.2(3)
C1D C2D B3D 62.6(3)
C1D C2D B6D 62.3(3)
C1D C2D B7D 111.1(4)
C1D C2D B11D 111.0(4)
B3D C2D P1C 109.5(3)
B3D C2D B6D 113.6(4)
B6D C2D P1C 122.8(3)
B7D C2D P1C 122.1(3)
B7D C2D B3D 60.8(3)
B7D C2D B6D 111.2(4)
B11D C2D P1C 130.8(4)
B11D C2D B3D 111.6(4)
B11D C2D B6D 60.5(3)
B11D C2D B7D 61.4(3)
C1D B3D H3D 120(3)
C2D B3D C1D 56.3(3)
C2D B3D H3D 114(3)
C2D B3D B4D 105.0(4)
C2D B3D B7D 59.4(3)
C2D B3D B8D 106.7(4)
B4D B3D C1D 58.4(3)
B4D B3D H3D 128(3)
B7D B3D C1D 105.0(4)
B7D B3D H3D 119(3)
B7D B3D B4D 110.3(5)
B8D B3D C1D 105.8(4)
B8D B3D H3D 130(3)
B8D B3D B4D 61.4(4)
B8D B3D B7D 61.5(4)
C1D B4D B3D 60.8(3)
C1D B4D H4D 123(3)
C1D B4D B5D 58.2(3)
C1D B4D B8D 105.6(4)
C1D B4D B9D 104.0(4)
B3D B4D H4D 118(3)
B3D B4D B5D 108.6(4)
B3D B4D B8D 58.8(3)
B3D B4D B9D 106.2(5)
B5D B4D H4D 124(3)
B5D B4D B9D 59.6(3)
B8D B4D H4D 122(3)
B8D B4D B5D 107.6(4)
B8D B4D B9D 59.2(3)
B9D B4D H4D 127(3)
C1D B5D B4D 58.6(3)
C1D B5D H5D 121(2)
C1D B5D B6D 60.8(3)
C1D B5D B9D 104.8(4)
C1D B5D B10D 104.7(4)
B4D B5D H5D 122(2)
B4D B5D B10D 107.3(4)
B6D B5D B4D 108.6(4)
B6D B5D H5D 120(2)
B6D B5D B9D 105.6(4)
B6D B5D B10D 57.7(3)
B9D B5D B4D 60.3(3)
B9D B5D H5D 127(2)
B9D B5D B10D 58.9(3)
B10D B5D H5D 125(2)
C1D B6D B5D 57.9(3)
C1D B6D H6D 121(3)
C2D B6D C1D 56.0(3)
C2D B6D B5D 104.2(4)
C2D B6D H6D 118(2)
B5D B6D H6D 126(2)
B10D B6D C1D 105.8(4)
B10D B6D C2D 106.4(4)
B10D B6D B5D 61.9(3)
B10D B6D H6D 128(3)
B10D B6D B11D 62.0(4)
B11D B6D C1D 104.5(4)
B11D B6D C2D 58.8(3)
B11D B6D B5D 110.6(4)
B11D B6D H6D 120(2)
C2D B7D B3D 59.8(3)
C2D B7D H7D 114(3)
C2D B7D B8D 105.0(4)
C2D B7D B11D 59.0(3)
C2D B7D B12D 105.3(4)
B3D B7D H7D 115(3)
B3D B7D B8D 58.8(4)
B3D B7D B11D 108.8(4)
B3D B7D B12D 107.7(5)
B8D B7D H7D 128(3)
B11D B7D H7D 120(3)
B11D B7D B8D 108.3(4)
B11D B7D B12D 60.2(4)
B12D B7D H7D 133(3)
B12D B7D B8D 60.2(4)
B3D B8D B4D 59.8(3)
B3D B8D B7D 59.6(4)
B3D B8D H8D 107(3)
B3D B8D B9D 108.2(4)
B3D B8D B12D 107.7(5)
B4D B8D H8D 113(3)
B7D B8D B4D 107.5(4)
B7D B8D H8D 119(2)
B9D B8D B4D 60.7(3)
B9D B8D B7D 107.5(4)
B9D B8D H8D 131(3)
B9D B8D B12D 60.2(3)
B12D B8D B4D 108.6(4)
B12D B8D B7D 59.5(4)
B12D B8D H8D 135(3)
B4D B9D H9D 123(3)
B5D B9D B4D 60.1(3)
B5D B9D H9D 120(2)
B8D B9D B4D 60.1(3)
B8D B9D B5D 108.6(4)
B8D B9D H9D 123(3)
B8D B9D B12D 60.3(4)
B10D B9D B4D 108.6(4)
B10D B9D B5D 60.8(3)
B10D B9D B8D 108.5(5)
B10D B9D H9D 119(3)
B10D B9D B12D 59.8(4)
B12D B9D B4D 108.3(5)
B12D B9D B5D 108.7(4)
B12D B9D H9D 121(3)
B5D B10D H10D 122(3)
B6D B10D B5D 60.4(3)
B6D B10D B9D 108.9(4)
B6D B10D H10D 120(3)
B6D B10D B11D 59.8(3)
B6D B10D B12D 108.7(5)
B9D B10D B5D 60.2(3)
B9D B10D H10D 123(3)
B9D B10D B11D 107.9(5)
B9D B10D B12D 60.7(4)
B11D B10D B5D 107.7(4)
B11D B10D H10D 121(3)
B12D B10D B5D 108.9(4)
B12D B10D H10D 121(3)
B12D B10D B11D 59.8(3)
P1C C11C H11X 109.2
P1C C11C H11Y 109.2
H11X C11C H11Y 107.9
C12C C11C P1C 112.0(4)
C12C C11C H11X 109.2
C12C C11C H11Y 109.2
C2D B11D B6D 60.7(3)
C2D B11D B7D 59.6(3)
C2D B11D B10D 105.0(4)
C2D B11D H11D 120(2)
C2D B11D B12D 105.9(4)
B6D B11D B7D 109.8(4)
B6D B11D B10D 58.2(3)
B6D B11D H11D 116(2)
B6D B11D B12D 107.2(4)
B7D B11D B10D 107.8(5)
B7D B11D H11D 124(2)
B7D B11D B12D 60.2(4)
B10D B11D H11D 123(2)
B12D B11D B10D 59.6(3)
B12D B11D H11D 127(2)
B7D B12D B8D 60.3(4)
B7D B12D B9D 107.6(5)
B7D B12D H12D 124(2)
B8D B12D H12D 123(3)
B9D B12D B8D 59.5(4)
B9D B12D H12D 121(3)
B10D B12D B7D 108.1(5)
B10D B12D B8D 107.6(4)
B10D B12D B9D 59.5(3)
B10D B12D B11D 60.6(4)
B10D B12D H12D 119(3)
B11D B12D B7D 59.6(4)
B11D B12D B8D 107.8(4)
B11D B12D B9D 107.7(4)
B11D B12D H12D 122(3)
C11C C12C H12X 109.5
C11C C12C H12Y 109.5
C11C C12C H12Z 109.5
H12X C12C H12Y 109.5
H12X C12C H12Z 109.5
H12Y C12C H12Z 109.5
C1D C1C C2C 112.1(4)
C1D C1C B3C 117.4(4)
C1D C1C B4C 127.2(4)
C1D C1C B5C 125.3(4)
C1D C1C B6C 115.8(4)
C2C C1C B3C 61.2(3)
C2C C1C B4C 110.3(4)
C2C C1C B5C 110.9(4)
C2C C1C B6C 61.5(3)
B4C C1C B3C 61.2(3)
B4C C1C B5C 61.9(3)
B4C C1C B6C 111.3(4)
B5C C1C B3C 112.1(4)
B5C C1C B6C 61.0(3)
B6C C1C B3C 112.0(4)
C1C C2C P1C 111.4(3)
C1C C2C B3C 62.9(3)
C1C C2C B6C 62.2(3)
C1C C2C B7C 111.7(4)
C1C C2C B11C 111.4(4)
B3C C2C P1C 121.0(4)
B6C C2C P1C 111.2(3)
B6C C2C B3C 113.9(4)
B6C C2C B11C 60.7(3)
B7C C2C P1C 129.3(4)
B7C C2C B3C 61.1(3)
B7C C2C B6C 111.6(4)
B7C C2C B11C 61.7(3)
B11C C2C P1C 122.2(3)
B11C C2C B3C 112.3(4)
C1C B3C H3C 117(3)
C1C B3C B4C 58.4(3)
C2C B3C C1C 55.9(3)
C2C B3C H3C 117(3)
C2C B3C B4C 103.7(4)
C2C B3C B7C 59.2(3)
B4C B3C H3C 124(3)
B7C B3C C1C 104.6(4)
B7C B3C H3C 124(3)
B7C B3C B4C 109.0(4)
B8C B3C C1C 105.6(4)
B8C B3C C2C 106.3(4)
B8C B3C H3C 131(3)
B8C B3C B4C 60.6(4)
B8C B3C B7C 61.5(4)
C1C B4C B3C 60.4(3)
C1C B4C H4C 115(3)
C1C B4C B5C 59.2(3)
C1C B4C B8C 105.4(4)
C1C B4C B9C 105.5(4)
B3C B4C H4C 122(3)
B3C B4C B5C 109.3(4)
B3C B4C B9C 107.3(4)
B5C B4C H4C 114(3)
B5C B4C B9C 60.2(3)
B8C B4C B3C 58.4(3)
B8C B4C H4C 132(3)
B8C B4C B5C 108.6(5)
B8C B4C B9C 60.3(4)
B9C B4C H4C 126(3)
C1C B5C B4C 58.9(3)
C1C B5C H5C 112(3)
C1C B5C B6C 59.8(3)
C1C B5C B9C 105.2(4)
C1C B5C B10C 105.1(4)
B4C B5C H5C 117(3)
B4C B5C B9C 60.1(3)
B4C B5C B10C 107.6(4)
B6C B5C B4C 107.8(4)
B6C B5C H5C 118(3)
B6C B5C B9C 106.2(5)
B6C B5C B10C 58.4(4)
B9C B5C H5C 132(3)
B10C B5C H5C 132(3)
B10C B5C B9C 59.5(4)
C1C B6C B5C 59.2(3)
C1C B6C H6C 118(3)
C1C B6C B11C 105.8(4)
C2C B6C C1C 56.3(3)
C2C B6C B5C 105.2(4)
C2C B6C H6C 117(3)
C2C B6C B10C 107.2(4)
C2C B6C B11C 59.7(3)
B5C B6C H6C 124(3)
B10C B6C C1C 107.1(4)
B10C B6C B5C 61.5(4)
B10C B6C H6C 129(3)
B10C B6C B11C 61.7(4)
B11C B6C B5C 110.5(4)
B11C B6C H6C 121(3)
C2C B7C B3C 59.7(3)
C2C B7C H7C 117(3)
C2C B7C B8C 104.2(4)
C2C B7C B11C 59.3(3)
C2C B7C B12C 105.1(4)
B3C B7C H7C 115(3)
B3C B7C B8C 58.4(3)
B3C B7C B11C 109.2(4)
B3C B7C B12C 107.6(5)
B8C B7C H7C 126(2)
B11C B7C H7C 123(3)
B11C B7C B8C 108.1(5)
B12C B7C H7C 131(3)
B12C B7C B8C 60.3(3)
B12C B7C B11C 59.9(3)
B3C B8C B4C 61.0(3)
B3C B8C B7C 60.1(3)
B3C B8C H8C 122(3)
B3C B8C B9C 109.4(4)
B3C B8C B12C 108.4(4)
B4C B8C B7C 108.2(4)
B4C B8C H8C 120(3)
B4C B8C B9C 60.3(3)
B4C B8C B12C 107.9(4)
B7C B8C H8C 124(3)
B7C B8C B9C 107.6(4)
B7C B8C B12C 59.6(3)
B9C B8C H8C 119(3)
B9C B8C B12C 59.6(4)
B12C B8C H8C 122(3)
B4C B9C B5C 59.7(3)
B4C B9C H9C 124(3)
B5C B9C H9C 124(3)
B8C B9C B4C 59.4(4)
B8C B9C B5C 107.5(4)
B8C B9C H9C 121(3)
B10C B9C B4C 107.9(4)
B10C B9C B5C 60.2(4)
B10C B9C B8C 108.4(5)
B10C B9C H9C 121(3)
B10C B9C B12C 60.3(4)
B12C B9C B4C 107.6(4)
B12C B9C B5C 108.2(4)
B12C B9C B8C 60.2(3)
B12C B9C H9C 120(3)
B5C B10C H10C 123(2)
B6C B10C B5C 60.1(3)
B6C B10C B9C 108.1(4)
B6C B10C H10C 120(2)
B6C B10C B11C 59.7(3)
B6C B10C B12C 107.4(4)
B9C B10C B5C 60.3(3)
B9C B10C H10C 124(2)
B9C B10C B11C 107.8(4)
B9C B10C B12C 60.0(4)
B11C B10C B5C 107.9(4)
B11C B10C H10C 120(2)
B12C B10C B5C 108.0(4)
B12C B10C H10C 122(2)
B12C B10C B11C 59.6(3)
C2C B11C B6C 59.5(3)
C2C B11C B7C 58.9(3)
C2C B11C B10C 104.7(4)
C2C B11C H11C 114(3)
C2C B11C B12C 104.8(4)
B6C B11C B7C 108.3(4)
B6C B11C B10C 58.6(3)
B6C B11C H11C 117(3)
B6C B11C B12C 106.9(5)
B7C B11C B10C 108.1(4)
B7C B11C H11C 119(3)
B10C B11C H11C 130(3)
B12C B11C B7C 60.0(3)
B12C B11C B10C 60.1(3)
B12C B11C H11C 132(3)
B7C B12C B8C 60.1(3)
B7C B12C B9C 108.4(5)
B7C B12C B10C 108.4(4)
B7C B12C H12C 117(3)
B8C B12C H12C 121(3)
B9C B12C B8C 60.1(4)
B9C B12C B10C 59.8(4)
B9C B12C H12C 126(3)
B10C B12C B8C 107.8(4)
B10C B12C H12C 125(3)
B11C B12C B7C 60.1(3)
B11C B12C B8C 108.0(4)
B11C B12C B9C 108.2(4)
B11C B12C B10C 60.3(3)
B11C B12C H12C 119(3)
C2A P1A C2B 93.3(2)
C11A P1A C2A 101.6(2)
C11A P1A C2B 103.5(2)
C2A C1A B3A 60.9(3)
C2A C1A B4A 110.9(4)
C2A C1A B5A 111.8(4)
C2A C1A B6A 61.5(3)
B4A C1A B3A 61.3(3)
B4A C1A B6A 112.5(4)
B5A C1A B3A 112.2(4)
B5A C1A B4A 62.2(3)
B5A C1A B6A 62.0(3)
B6A C1A B3A 111.7(4)
C1B C1A C2A 111.0(4)
C1B C1A B3A 115.9(4)
C1B C1A B4A 126.2(4)
C1B C1A B5A 126.5(4)
C1B C1A B6A 116.5(4)
C1A C2A P1A 112.0(3)
C1A C2A B3A 62.9(3)
C1A C2A B6A 61.7(3)
C1A C2A B7A 111.5(4)
C1A C2A B11A 110.5(4)
B3A C2A P1A 121.3(3)
B3A C2A B6A 113.5(4)
B3A C2A B11A 111.7(4)
B6A C2A P1A 111.4(4)
B6A C2A B11A 60.5(3)
B7A C2A P1A 129.4(4)
B7A C2A B3A 61.3(3)
B7A C2A B6A 111.1(4)
B7A C2A B11A 61.2(3)
B11A C2A P1A 122.5(3)
C1A B3A H3A 122(3)
C1A B3A B4A 57.9(3)
C2A B3A C1A 56.3(3)
C2A B3A H3A 118(2)
C2A B3A B4A 104.4(4)
C2A B3A B7A 58.7(3)
B4A B3A H3A 126(3)
B7A B3A C1A 104.2(4)
B7A B3A H3A 119(3)
B7A B3A B4A 109.9(5)
B8A B3A C1A 105.3(4)
B8A B3A C2A 106.1(4)
B8A B3A H3A 127(2)
B8A B3A B4A 61.6(4)
B8A B3A B7A 61.4(4)
C1A B4A B3A 60.8(3)
C1A B4A H4A 119(3)
C1A B4A B5A 58.4(3)
C1A B4A B8A 104.9(4)
C1A B4A B9A 104.8(4)
B3A B4A H4A 122(3)
B3A B4A B8A 58.1(4)
B3A B4A B9A 106.2(5)
B5A B4A B3A 108.8(4)
B5A B4A H4A 117(3)
B5A B4A B8A 107.5(5)
B5A B4A B9A 60.4(4)
B8A B4A H4A 129(3)
B9A B4A H4A 126(3)
B9A B4A B8A 59.0(4)
C1A B5A B4A 59.4(3)
C1A B5A H5A 114(3)
C1A B5A B6A 60.1(3)
C1A B5A B9A 105.5(4)
C1A B5A B10A 105.7(4)
B4A B5A H5A 117(3)
B4A B5A B6A 108.7(4)
B4A B5A B9A 60.4(4)
B4A B5A B10A 108.5(5)
B6A B5A H5A 119(3)
B6A B5A B9A 106.0(5)
B6A B5A B10A 58.4(4)
B9A B5A H5A 130(3)
B10A B5A H5A 131(3)
B10A B5A B9A 59.5(4)
C1A B6A B5A 57.9(3)
C1A B6A H6A 119(3)
C1A B6A B11A 106.2(4)
C2A B6A C1A 56.8(3)
C2A B6A B5A 104.6(4)
C2A B6A H6A 113(3)
C2A B6A B11A 60.1(3)
B5A B6A H6A 129(3)
B10A B6A C1A 106.1(4)
B10A B6A C2A 107.6(5)
B10A B6A B5A 61.2(4)
B10A B6A H6A 131(3)
B10A B6A B11A 62.1(4)
B11A B6A B5A 110.4(5)
B11A B6A H6A 118(3)
C2A B7A B3A 59.9(3)
C2A B7A H7A 114(3)
C2A B7A B8A 104.9(4)
C2A B7A B11A 60.4(3)
C2A B7A B12A 105.8(4)
B3A B7A H7A 118(3)
B3A B7A B8A 58.6(3)
B3A B7A B11A 110.0(5)
B3A B7A B12A 107.4(4)
B8A B7A H7A 130(3)
B11A B7A H7A 117(3)
B11A B7A B8A 107.9(5)
B11A B7A B12A 59.8(4)
B12A B7A H7A 130(3)
B12A B7A B8A 59.7(4)
B3A B8A B4A 60.3(3)
B3A B8A B7A 59.9(3)
B3A B8A H8A 115(3)
B3A B8A B9A 108.9(5)
B3A B8A B12A 108.6(4)
B4A B8A H8A 119(3)
B7A B8A B4A 107.8(4)
B7A B8A H8A 120(3)
B9A B8A B4A 60.2(4)
B9A B8A B7A 108.2(5)
B9A B8A H8A 126(3)
B9A B8A B12A 60.5(4)
B12A B8A B4A 108.4(5)
B12A B8A B7A 59.9(4)
B12A B8A H8A 127(3)
B4A B9A B5A 59.2(4)
B4A B9A H9A 121(3)
B5A B9A H9A 123(3)
B8A B9A B4A 60.8(4)
B8A B9A B5A 107.8(5)
B8A B9A H9A 120(3)
B8A B9A B10A 108.4(5)
B8A B9A B12A 60.0(4)
B10A B9A B4A 108.0(5)
B10A B9A B5A 60.2(4)
B10A B9A H9A 123(3)
B10A B9A B12A 60.3(4)
B12A B9A B4A 108.5(5)
B12A B9A B5A 108.0(5)
B12A B9A H9A 122(3)
B5A B10A H10A 120(3)
B5A B10A B11A 107.8(4)
B5A B10A B12A 108.1(5)
B6A B10A B5A 60.5(4)
B6A B10A B9A 108.4(5)
B6A B10A H10A 119(3)
B6A B10A B11A 59.6(4)
B6A B10A B12A 107.0(5)
B9A B10A B5A 60.4(4)
B9A B10A H10A 124(3)
B9A B10A B11A 107.4(5)
B9A B10A B12A 60.2(4)
B11A B10A H10A 122(3)
B12A B10A H10A 125(3)
B12A B10A B11A 58.9(4)
C2A B11A B6A 59.3(3)
C2A B11A B7A 58.4(3)
C2A B11A B10A 104.1(4)
C2A B11A H11A 118(3)
C2A B11A B12A 104.9(4)
B6A B11A B7A 107.9(4)
B6A B11A B10A 58.3(4)
B6A B11A H11A 119(3)
B6A B11A B12A 106.9(5)
B7A B11A B10A 108.0(4)
B7A B11A H11A 120(3)
B10A B11A H11A 128(3)
B12A B11A B7A 60.5(4)
B12A B11A B10A 60.1(4)
B12A B11A H11A 128(3)
P1A C11A H11P 109.6
P1A C11A H11Q 109.6
H11P C11A H11Q 108.1
C12A C11A P1A 110.4(4)
C12A C11A H11P 109.6
C12A C11A H11Q 109.6
C11A C12A H12P 109.5
C11A C12A H12Q 109.5
C11A C12A H12R 109.5
H12P C12A H12Q 109.5
H12P C12A H12R 109.5
H12Q C12A H12R 109.5
B7A B12A B9A 107.9(5)
B7A B12A B10A 108.2(5)
B7A B12A H12A 117(3)
B8A B12A B7A 60.4(4)
B8A B12A B9A 59.6(4)
B8A B12A B10A 107.5(5)
B8A B12A H12A 121(3)
B9A B12A B10A 59.5(4)
B9A B12A H12A 126(3)
B10A B12A H12A 125(3)
B11A B12A B7A 59.8(3)
B11A B12A B8A 108.5(5)
B11A B12A B9A 108.6(5)
B11A B12A B10A 61.0(4)
B11A B12A H12A 119(3)
C1A C1B C2B 111.6(4)
C1A C1B B3B 116.7(4)
C1A C1B B4B 126.3(4)
C1A C1B B5B 125.4(4)
C1A C1B B6B 115.8(4)
C2B C1B B3B 61.5(3)
C2B C1B B4B 111.7(4)
C2B C1B B5B 111.1(4)
C2B C1B B6B 61.2(3)
B3B C1B B6B 112.1(4)
B4B C1B B3B 62.0(3)
B4B C1B B5B 62.3(3)
B4B C1B B6B 112.1(4)
B5B C1B B3B 112.8(4)
B5B C1B B6B 61.1(3)
C1B C2B P1A 111.2(3)
C1B C2B B3B 62.2(3)
C1B C2B B6B 62.7(3)
C1B C2B B7B 111.4(4)
C1B C2B B11B 111.5(4)
B3B C2B P1A 110.6(3)
B6B C2B P1A 121.3(4)
B6B C2B B3B 113.9(4)
B7B C2B P1A 122.5(4)
B7B C2B B3B 61.1(4)
B7B C2B B6B 111.9(4)
B11B C2B P1A 129.6(4)
B11B C2B B3B 112.2(4)
B11B C2B B6B 60.8(3)
B11B C2B B7B 61.8(4)
C1B B3B H3B 114(3)
C1B B3B B4B 57.8(3)
C1B B3B B7B 104.9(4)
C2B B3B C1B 56.3(3)
C2B B3B H3B 112(3)
C2B B3B B4B 104.0(4)
C2B B3B B7B 59.0(3)
B4B B3B H3B 126(3)
B7B B3B H3B 122(3)
B7B B3B B4B 110.2(5)
B8B B3B C1B 105.8(5)
B8B B3B C2B 106.8(5)
B8B B3B H3B 135(3)
B8B B3B B4B 61.4(4)
B8B B3B B7B 62.3(4)
C1B B4B B3B 60.1(3)
C1B B4B H4B 113(3)
C1B B4B B5B 59.0(3)
C1B B4B B8B 104.7(4)
C1B B4B B9B 104.9(5)
B3B B4B H4B 117(3)
B3B B4B B8B 57.6(4)
B5B B4B B3B 108.7(4)
B5B B4B H4B 118(3)
B5B B4B B8B 108.4(5)
B5B B4B B9B 60.2(4)
B8B B4B H4B 130(3)
B9B B4B B3B 106.1(5)
B9B B4B H4B 133(3)
B9B B4B B8B 60.0(4)
C1B B5B B4B 58.7(3)
C1B B5B H5B 118(3)
C1B B5B B6B 60.7(3)
C1B B5B B9B 104.6(4)
C1B B5B B10B 104.8(4)
B4B B5B H5B 114(3)
B4B B5B B9B 60.0(4)
B4B B5B B10B 108.1(5)
B6B B5B B4B 108.9(4)
B6B B5B H5B 125(3)
B6B B5B B9B 106.1(5)
B6B B5B B10B 57.7(4)
B9B B5B H5B 124(3)
B9B B5B B10B 59.8(4)
B10B B5B H5B 131(3)
C1B B6B B5B 58.1(3)
C1B B6B H6B 119(3)
C2B B6B C1B 56.1(3)
C2B B6B B5B 104.5(4)
C2B B6B H6B 117(3)
C2B B6B B11B 59.0(3)
B5B B6B H6B 124(3)
B10B B6B C1B 106.0(4)
B10B B6B C2B 106.8(4)
B10B B6B B5B 61.8(4)
B10B B6B H6B 129(3)
B10B B6B B11B 62.2(4)
B11B B6B C1B 104.8(4)
B11B B6B B5B 110.7(5)
B11B B6B H6B 122(3)
C2B B7B B3B 59.9(3)
C2B B7B H7B 118(3)
C2B B7B B8B 104.1(4)
C2B B7B B11B 58.8(3)
C2B B7B B12B 104.5(5)
B3B B7B H7B 124(3)
B3B B7B B8B 57.8(4)
B3B B7B B11B 108.8(4)
B8B B7B H7B 131(3)
B11B B7B H7B 115(3)
B11B B7B B8B 108.2(5)
B12B B7B B3B 106.3(5)
B12B B7B H7B 126(3)
B12B B7B B8B 59.9(4)
B12B B7B B11B 60.3(4)
B3B B8B B4B 61.0(4)
B3B B8B B7B 59.9(4)
B3B B8B H8B 119(3)
B3B B8B B9B 108.4(5)
B3B B8B B12B 107.2(5)
B4B B8B B7B 108.1(5)
B4B B8B H8B 123(3)
B7B B8B H8B 119(3)
B9B B8B B4B 59.5(4)
B9B B8B B7B 107.2(5)
B9B B8B H8B 125(3)
B12B B8B B4B 107.3(5)
B12B B8B B7B 58.9(4)
B12B B8B H8B 123(3)
B12B B8B B9B 59.9(4)
B4B B9B B5B 59.8(3)
B4B B9B B8B 60.4(4)
B4B B9B H9B 113(3)
B4B B9B B10B 108.4(5)
B4B B9B B12B 108.0(5)
B5B B9B B8B 108.4(5)
B5B B9B H9B 121(3)
B5B B9B B10B 60.4(4)
B5B B9B B12B 108.0(5)
B8B B9B H9B 116(3)
B10B B9B B8B 108.5(5)
B10B B9B H9B 130(3)
B10B B9B B12B 60.0(4)
B12B B9B B8B 59.9(4)
B12B B9B H9B 127(3)
B5B B10B H10B 122(3)
B6B B10B B5B 60.6(4)
B6B B10B B9B 108.4(5)
B6B B10B H10B 118(3)
B6B B10B B11B 59.8(4)
B6B B10B B12B 107.5(4)
B9B B10B B5B 59.8(4)
B9B B10B H10B 126(3)
B9B B10B B11B 107.8(5)
B9B B10B B12B 60.0(4)
B11B B10B B5B 107.9(4)
B11B B10B H10B 119(3)
B12B B10B B5B 107.5(5)
B12B B10B H10B 124(3)
B12B B10B B11B 59.5(4)
C2B B11B B6B 60.2(3)
C2B B11B B7B 59.3(3)
C2B B11B B10B 104.6(4)
C2B B11B H11B 118(3)
C2B B11B B12B 104.3(5)
B6B B11B B7B 109.4(5)
B6B B11B B10B 58.0(4)
B6B B11B H11B 119(3)
B6B B11B B12B 106.5(5)
B7B B11B B10B 108.2(5)
B7B B11B H11B 119(3)
B7B B11B B12B 59.6(4)
B10B B11B H11B 127(3)
B12B B11B B10B 60.0(4)
B12B B11B H11B 129(3)
B7B B12B B8B 61.2(4)
B7B B12B B9B 109.3(5)
B7B B12B B10B 109.1(5)
B7B B12B B11B 60.1(4)
B7B B12B H12B 118(3)
B8B B12B B9B 60.2(4)
B8B B12B B10B 108.8(5)
B8B B12B H12B 118(3)
B9B B12B B10B 60.0(4)
B9B B12B H12B 123(3)
B10B B12B H12B 125(3)
B11B B12B B8B 109.2(5)
B11B B12B B9B 108.6(5)
B11B B12B B10B 60.5(4)
B11B B12B H12B 122(3)

loop_
_geom_bond_atom_site_label_1
_geom_bond_atom_site_label_2
_geom_bond_distance
P1C C2D 1.890(5)
P1C C11C 1.818(5)
P1C C2C 1.886(5)
C1D C2D 1.653(7)
C1D B3D 1.764(7)
C1D B4D 1.721(7)
C1D B5D 1.714(8)
C1D B6D 1.766(7)
C1D C1C 1.530(6)
C2D B3D 1.740(8)
C2D B6D 1.756(7)
C2D B7D 1.733(8)
C2D B11D 1.722(8)
B3D H3D 0.97(5)
B3D B4D 1.762(9)
B3D B7D 1.758(9)
B3D B8D 1.743(9)
B4D H4D 1.00(5)
B4D B5D 1.799(8)
B4D B8D 1.791(9)
B4D B9D 1.802(9)
B5D H5D 1.16(5)
B5D B6D 1.774(8)
B5D B9D 1.790(8)
B5D B10D 1.800(8)
B6D H6D 1.09(5)
B6D B10D 1.724(9)
B6D B11D 1.753(8)
B7D H7D 1.10(5)
B7D B8D 1.791(9)
B7D B11D 1.765(9)
B7D B12D 1.777(9)
B8D H8D 1.13(5)
B8D B9D 1.776(9)
B8D B12D 1.789(9)
B9D H9D 1.12(5)
B9D B10D 1.767(9)
B9D B12D 1.787(9)
B10D H10D 1.02(5)
B10D B11D 1.791(9)
B10D B12D 1.773(9)
C11C H11X 0.9900
C11C H11Y 0.9900
C11C C12C 1.539(7)
B11D H11D 1.16(5)
B11D B12D 1.776(9)
B12D H12D 1.11(5)
C12C H12X 0.9800
C12C H12Y 0.9800
C12C H12Z 0.9800
C1C C2C 1.639(7)
C1C B3C 1.762(7)
C1C B4C 1.725(7)
C1C B5C 1.732(8)
C1C B6C 1.742(8)
C2C B3C 1.735(8)
C2C B6C 1.732(8)
C2C B7C 1.727(8)
C2C B11C 1.735(8)
B3C H3C 1.07(5)
B3C B4C 1.776(8)
B3C B7C 1.760(9)
B3C B8C 1.729(9)
B4C H4C 0.96(5)
B4C B5C 1.778(8)
B4C B8C 1.770(9)
B4C B9C 1.787(9)
B5C H5C 1.10(5)
B5C B6C 1.763(9)
B5C B9C 1.788(8)
B5C B10C 1.787(9)
B6C H6C 0.96(5)
B6C B10C 1.732(9)
B6C B11C 1.753(9)
B7C H7C 1.10(5)
B7C B8C 1.784(9)
B7C B11C 1.777(9)
B7C B12C 1.774(9)
B8C H8C 1.04(5)
B8C B9C 1.786(9)
B8C B12C 1.788(8)
B9C H9C 1.02(5)
B9C B10C 1.774(9)
B9C B12C 1.777(9)
B10C H10C 1.13(5)
B10C B11C 1.786(9)
B10C B12C 1.783(9)
B11C H11C 1.06(5)
B11C B12C 1.774(9)
B12C H12C 1.06(5)
P1A C2A 1.870(5)
P1A C11A 1.844(5)
P1A C2B 1.890(5)
C1A C2A 1.655(7)
C1A B3A 1.771(7)
C1A B4A 1.719(8)
C1A B5A 1.701(8)
C1A B6A 1.742(8)
C1A C1B 1.533(7)
C2A B3A 1.738(7)
C2A B6A 1.738(8)
C2A B7A 1.717(8)
C2A B11A 1.752(8)
B3A H3A 1.07(5)
B3A B4A 1.779(9)
B3A B7A 1.762(8)
B3A B8A 1.738(9)
B4A H4A 1.01(5)
B4A B5A 1.768(9)
B4A B8A 1.801(9)
B4A B9A 1.790(9)
B5A H5A 1.07(5)
B5A B6A 1.775(9)
B5A B9A 1.791(9)
B5A B10A 1.787(9)
B6A H6A 1.00(5)
B6A B10A 1.737(9)
B6A B11A 1.759(9)
B7A H7A 0.99(5)
B7A B8A 1.788(9)
B7A B11A 1.766(9)
B7A B12A 1.778(9)
B8A H8A 1.03(5)
B8A B9A 1.770(10)
B8A B12A 1.776(9)
B9A H9A 1.11(5)
B9A B10A 1.774(9)
B9A B12A 1.786(9)
B10A H10A 1.11(5)
B10A B11A 1.804(9)
B10A B12A 1.788(9)
B11A H11A 1.04(5)
B11A B12A 1.766(9)
C11A H11P 0.9900
C11A H11Q 0.9900
C11A C12A 1.505(7)
C12A H12P 0.9800
C12A H12Q 0.9800
C12A H12R 0.9800
B12A H12A 1.02(5)
C1B C2B 1.654(7)
C1B B3B 1.759(8)
C1B B4B 1.717(8)
C1B B5B 1.723(8)
C1B B6B 1.769(8)
C2B B3B 1.748(8)
C2B B6B 1.746(8)
C2B B7B 1.732(8)
C2B B11B 1.723(8)
B3B H3B 0.99(5)
B3B B4B 1.792(9)
B3B B7B 1.769(9)
B3B B8B 1.730(9)
B4B H4B 1.07(5)
B4B B5B 1.778(9)
B4B B8B 1.798(9)
B4B B9B 1.783(9)
B5B H5B 1.11(5)
B5B B6B 1.776(9)
B5B B9B 1.785(9)
B5B B10B 1.797(9)
B6B H6B 1.05(5)
B6B B10B 1.723(9)
B6B B11B 1.755(9)
B7B H7B 1.12(5)
B7B B8B 1.809(10)
B7B B11B 1.776(9)
B7B B12B 1.767(9)
B8B H8B 1.12(6)
B8B B9B 1.792(10)
B8B B12B 1.785(10)
B9B H9B 1.07(5)
B9B B10B 1.785(10)
B9B B12B 1.785(10)
B10B H10B 1.09(5)
B10B B11B 1.796(9)
B10B B12B 1.786(9)
B11B H11B 1.03(5)
B11B B12B 1.778(10)
B12B H12B 0.97(5)

loop_
_geom_torsion_atom_site_label_1
_geom_torsion_atom_site_label_2
_geom_torsion_atom_site_label_3
_geom_torsion_atom_site_label_4
_geom_torsion
P1C C2D B3D C1D 104.4(4)
P1C C2D B3D B4D 138.4(4)
P1C C2D B3D B7D -116.6(4)
P1C C2D B3D B8D -157.5(3)
P1C C2D B6D C1D -98.5(4)
P1C C2D B6D B5D -132.3(4)
P1C C2D B6D B10D 163.2(4)
P1C C2D B6D B11D 121.9(5)
P1C C2D B7D B3D 95.8(4)
P1C C2D B7D B8D 134.9(4)
P1C C2D B7D B11D -122.5(4)
P1C C2D B7D B12D -162.4(4)
P1C C2D B11D B6D -109.6(5)
P1C C2D B11D B7D 109.2(5)
P1C C2D B11D B10D -148.7(4)
P1C C2D B11D B12D 149.3(4)
P1C C2C B3C C1C 99.8(4)
P1C C2C B3C B4C 134.9(4)
P1C C2C B3C B7C -120.9(4)
P1C C2C B3C B8C -162.1(4)
P1C C2C B6C C1C -103.7(4)
P1C C2C B6C B5C -138.8(4)
P1C C2C B6C B10C 156.9(4)
P1C C2C B6C B11C 116.0(4)
P1C C2C B7C B3C 107.9(5)
P1C C2C B7C B8C 147.1(4)
P1C C2C B7C B11C -110.0(5)
P1C C2C B7C B12C -150.3(4)
P1C C2C B11C B6C -97.9(4)
P1C C2C B11C B7C 120.8(4)
P1C C2C B11C B10C -136.7(4)
P1C C2C B11C B12C 161.0(4)
C1D C2D B3D B4D 34.0(4)
C1D C2D B3D B7D 139.0(4)
C1D C2D B3D B8D 98.1(4)
C1D C2D B6D B5D -33.8(4)
C1D C2D B6D B10D -98.3(4)
C1D C2D B6D B11D -139.6(4)
C1D C2D B7D B3D -38.6(4)
C1D C2D B7D B8D 0.5(5)
C1D C2D B7D B11D 103.1(4)
C1D C2D B7D B12D 63.1(5)
C1D C2D B11D B6D 38.0(4)
C1D C2D B11D B7D -103.3(4)
C1D C2D B11D B10D -1.1(5)
C1D C2D B11D B12D -63.2(5)
C1D B3D B4D B5D 34.5(4)
C1D B3D B4D B8D 134.3(4)
C1D B3D B4D B9D 97.3(4)
C1D B3D B7D C2D 34.4(4)
C1D B3D B7D B8D -100.1(4)
C1D B3D B7D B11D 0.3(6)
C1D B3D B7D B12D -63.4(5)
C1D B3D B8D B4D -39.4(4)
C1D B3D B8D B7D 98.7(4)
C1D B3D B8D B9D -1.3(6)
C1D B3D B8D B12D 62.3(5)
C1D B4D B5D B6D 36.1(4)
C1D B4D B5D B9D 133.9(4)
C1D B4D B5D B10D 97.0(4)
C1D B4D B8D B3D 40.5(4)
C1D B4D B8D B7D 3.3(5)
C1D B4D B8D B9D -97.3(5)
C1D B4D B8D B12D -59.6(5)
C1D B4D B9D B5D -39.1(4)
C1D B4D B9D B8D 100.0(4)
C1D B4D B9D B10D -1.1(5)
C1D B4D B9D B12D 62.4(5)
C1D B5D B6D C2D 33.0(3)
C1D B5D B6D B10D 134.3(4)
C1D B5D B6D B11D 94.5(4)
C1D B5D B9D B4D 39.5(4)
C1D B5D B9D B8D 2.8(5)
C1D B5D B9D B10D -98.5(4)
C1D B5D B9D B12D -61.3(5)
C1D B5D B10D B6D -40.2(4)
C1D B5D B10D B9D 98.7(4)
C1D B5D B10D B11D -2.3(5)
C1D B5D B10D B12D 61.0(5)
C1D B6D B10D B5D 39.1(4)
C1D B6D B10D B9D 2.0(6)
C1D B6D B10D B11D -98.2(4)
C1D B6D B10D B12D -62.5(5)
C1D B6D B11D C2D -33.7(4)
C1D B6D B11D B7D 1.3(6)
C1D B6D B11D B10D 100.5(4)
C1D B6D B11D B12D 65.1(5)
C1D C1C C2C P1C -4.8(5)
C1D C1C C2C B3C 110.0(4)
C1D C1C C2C B6C -108.3(4)
C1D C1C C2C B7C 147.9(4)
C1D C1C C2C B11C -145.1(4)
C1D C1C B3C C2C -101.5(4)
C1D C1C B3C B4C 119.5(5)
C1D C1C B3C B7C -136.9(4)
C1D C1C B3C B8C 159.1(4)
C1D C1C B4C B3C -104.0(5)
C1D C1C B4C B5C 114.7(5)
C1D C1C B4C B8C -142.5(5)
C1D C1C B4C B9C 154.7(5)
C1D C1C B5C B4C -117.5(5)
C1D C1C B5C B6C 102.5(5)
C1D C1C B5C B9C -157.4(4)
C1D C1C B5C B10C 140.8(4)
C1D C1C B6C C2C 102.4(4)
C1D C1C B6C B5C -117.8(5)
C1D C1C B6C B10C -158.0(4)
C1D C1C B6C B11C 137.4(4)
C2D P1C C11C C12C -90.2(4)
C2D P1C C2C C1C 8.4(4)
C2D P1C C2C B3C -62.0(4)
C2D P1C C2C B6C 75.7(4)
C2D P1C C2C B7C -138.3(5)
C2D P1C C2C B11C 143.7(4)
C2D C1D B3D B4D -140.7(4)
C2D C1D B3D B7D -35.8(4)
C2D C1D B3D B8D -99.9(4)
C2D C1D B4D B3D 36.4(4)
C2D C1D B4D B5D -104.4(4)
C2D C1D B4D B8D -3.1(5)
C2D C1D B4D B9D -64.6(5)
C2D C1D B5D B4D 103.1(4)
C2D C1D B5D B6D -37.1(4)
C2D C1D B5D B9D 62.8(5)
C2D C1D B5D B10D 1.6(5)
C2D C1D B6D B5D 140.4(4)
C2D C1D B6D B10D 99.4(4)
C2D C1D B6D B11D 34.9(4)
C2D C1D C1C C2C -2.3(5)
C2D C1D C1C B3C 65.7(5)
C2D C1D C1C B4C 139.0(5)
C2D C1D C1C B5C -141.8(4)
C2D C1D C1C B6C -70.3(5)
C2D B3D B4D C1D -33.1(4)
C2D B3D B4D B5D 1.5(5)
C2D B3D B4D B8D 101.2(4)
C2D B3D B4D B9D 64.2(5)
C2D B3D B7D B8D -134.5(4)
C2D B3D B7D B11D -34.1(4)
C2D B3D B7D B12D -97.8(5)
C2D B3D B8D B4D -98.2(4)
C2D B3D B8D B7D 39.9(4)
C2D B3D B8D B9D -60.2(5)
C2D B3D B8D B12D 3.4(6)
C2D B6D B10D B5D 97.6(4)
C2D B6D B10D B9D 60.5(5)
C2D B6D B10D B11D -39.7(4)
C2D B6D B10D B12D -4.0(5)
C2D B6D B11D B7D 35.0(4)
C2D B6D B11D B10D 134.2(4)
C2D B6D B11D B12D 98.9(5)
C2D B7D B8D B3D -39.6(4)
C2D B7D B8D B4D -2.4(5)
C2D B7D B8D B9D 61.6(5)
C2D B7D B8D B12D 99.3(5)
C2D B7D B11D B6D -35.4(4)
C2D B7D B11D B10D -97.2(4)
C2D B7D B11D B12D -134.4(4)
C2D B7D B12D B8D -98.7(5)
C2D B7D B12D B9D -61.2(5)
C2D B7D B12D B10D 1.6(6)
C2D B7D B12D B11D 39.4(4)
C2D B11D B12D B7D -39.8(4)
C2D B11D B12D B8D -2.3(5)
C2D B11D B12D B9D 60.6(5)
C2D B11D B12D B10D 98.3(4)
B3D C1D C2D P1C -101.6(4)
B3D C1D C2D B6D 141.5(4)
B3D C1D C2D B7D 37.9(4)
B3D C1D C2D B11D 104.2(4)
B3D C1D B4D B5D -140.8(4)
B3D C1D B4D B8D -39.5(4)
B3D C1D B4D B9D -100.9(5)
B3D C1D B5D B4D 36.6(4)
B3D C1D B5D B6D -103.6(4)
B3D C1D B5D B9D -3.7(5)
B3D C1D B5D B10D -64.9(5)
B3D C1D B6D C2D -36.0(4)
B3D C1D B6D B5D 104.4(4)
B3D C1D B6D B10D 63.4(5)
B3D C1D B6D B11D -1.1(5)
B3D C1D C1C C2C 65.1(5)
B3D C1D C1C B3C 133.1(4)
B3D C1D C1C B4C -153.7(4)
B3D C1D C1C B5C -74.4(6)
B3D C1D C1C B6C -2.9(6)
B3D C2D B6D C1D 37.1(4)
B3D C2D B6D B5D 3.3(5)
B3D C2D B6D B10D -61.1(5)
B3D C2D B6D B11D -102.4(5)
B3D C2D B7D B8D 39.2(4)
B3D C2D B7D B11D 141.8(5)
B3D C2D B7D B12D 101.8(5)
B3D C2D B11D B6D 105.7(4)
B3D C2D B11D B7D -35.5(4)
B3D C2D B11D B10D 66.6(5)
B3D C2D B11D B12D 4.6(5)
B3D B4D B5D C1D -35.6(4)
B3D B4D B5D B6D 0.5(6)
B3D B4D B5D B9D 98.3(5)
B3D B4D B5D B10D 61.4(5)
B3D B4D B8D B7D -37.2(4)
B3D B4D B8D B9D -137.8(5)
B3D B4D B8D B12D -100.1(5)
B3D B4D B9D B5D -102.4(4)
B3D B4D B9D B8D 36.8(4)
B3D B4D B9D B10D -64.3(5)
B3D B4D B9D B12D -0.9(5)
B3D B7D B8D B4D 37.2(4)
B3D B7D B8D B9D 101.2(5)
B3D B7D B8D B12D 139.0(5)
B3D B7D B11D C2D 34.4(4)
B3D B7D B11D B6D -1.0(6)
B3D B7D B11D B10D -62.8(5)
B3D B7D B11D B12D -100.0(5)
B3D B7D B12D B8D -36.1(4)
B3D B7D B12D B9D 1.4(6)
B3D B7D B12D B10D 64.2(5)
B3D B7D B12D B11D 102.0(5)
B3D B8D B9D B4D -37.7(4)
B3D B8D B9D B5D -0.9(6)
B3D B8D B9D B10D 63.6(5)
B3D B8D B9D B12D 100.4(5)
B3D B8D B12D B7D 36.5(4)
B3D B8D B12D B9D -101.2(5)
B3D B8D B12D B10D -64.7(5)
B3D B8D B12D B11D -0.8(6)
B4D C1D C2D P1C -137.9(4)
B4D C1D C2D B3D -36.2(4)
B4D C1D C2D B6D 105.2(4)
B4D C1D C2D B7D 1.6(5)
B4D C1D C2D B11D 68.0(5)
B4D C1D B3D C2D 140.7(4)
B4D C1D B3D B7D 104.9(5)
B4D C1D B3D B8D 40.8(4)
B4D C1D B5D B6D -140.2(4)
B4D C1D B5D B9D -40.3(4)
B4D C1D B5D B10D -101.5(4)
B4D C1D B6D C2D -102.2(4)
B4D C1D B6D B5D 38.2(4)
B4D C1D B6D B10D -2.8(5)
B4D C1D B6D B11D -67.3(5)
B4D C1D C1C C2C 137.4(5)
B4D C1D C1C B3C -154.6(4)
B4D C1D C1C B4C -81.4(6)
B4D C1D C1C B5C -2.1(7)
B4D C1D C1C B6C 69.4(6)
B4D B3D B7D C2D 95.8(4)
B4D B3D B7D B8D -38.7(4)
B4D B3D B7D B11D 61.7(6)
B4D B3D B7D B12D -2.0(6)
B4D B3D B8D B7D 138.1(5)
B4D B3D B8D B9D 38.1(4)
B4D B3D B8D B12D 101.7(5)
B4D B5D B6D C1D -35.2(4)
B4D B5D B6D C2D -2.2(5)
B4D B5D B6D B10D 99.1(5)
B4D B5D B6D B11D 59.3(5)
B4D B5D B9D B8D -36.8(4)
B4D B5D B9D B10D -138.0(5)
B4D B5D B9D B12D -100.8(5)
B4D B5D B10D B6D -101.4(4)
B4D B5D B10D B9D 37.5(4)
B4D B5D B10D B11D -63.5(5)
B4D B5D B10D B12D -0.2(6)
B4D B8D B9D B5D 36.8(4)
B4D B8D B9D B10D 101.3(5)
B4D B8D B9D B12D 138.1(5)
B4D B8D B12D B7D 99.8(5)
B4D B8D B12D B9D -37.9(4)
B4D B8D B12D B10D -1.5(6)
B4D B8D B12D B11D 62.5(5)
B4D B9D B10D B5D -37.7(4)
B4D B9D B10D B6D -0.6(6)
B4D B9D B10D B11D 62.8(5)
B4D B9D B10D B12D 100.7(5)
B4D B9D B12D B7D -0.3(6)
B4D B9D B12D B8D 37.5(4)
B4D B9D B12D B10D -101.4(5)
B4D B9D B12D B11D -63.1(5)
B5D C1D C2D P1C 153.8(3)
B5D C1D C2D B3D -104.6(4)
B5D C1D C2D B6D 36.9(4)
B5D C1D C2D B7D -66.7(5)
B5D C1D C2D B11D -0.3(5)
B5D C1D B3D C2D 103.1(4)
B5D C1D B3D B4D -37.6(4)
B5D C1D B3D B7D 67.3(5)
B5D C1D B3D B8D 3.2(5)
B5D C1D B4D B3D 140.8(4)
B5D C1D B4D B8D 101.3(5)
B5D C1D B4D B9D 39.8(4)
B5D C1D B6D C2D -140.4(4)
B5D C1D B6D B10D -41.0(4)
B5D C1D B6D B11D -105.5(4)
B5D C1D C1C C2C -141.7(4)
B5D C1D C1C B3C -73.7(6)
B5D C1D C1C B4C -0.4(7)
B5D C1D C1C B5C 78.8(6)
B5D C1D C1C B6C 150.3(4)
B5D B4D B8D B3D 101.4(5)
B5D B4D B8D B7D 64.3(5)
B5D B4D B8D B9D -36.3(4)
B5D B4D B8D B12D 1.4(6)
B5D B4D B9D B8D 139.1(5)
B5D B4D B9D B10D 38.1(4)
B5D B4D B9D B12D 101.5(5)
B5D B6D B10D B9D -37.1(4)
B5D B6D B10D B11D -137.3(4)
B5D B6D B10D B12D -101.6(5)
B5D B6D B11D C2D -94.4(4)
B5D B6D B11D B7D -59.4(5)
B5D B6D B11D B10D 39.7(4)
B5D B6D B11D B12D 4.4(6)
B5D B9D B10D B6D 37.2(4)
B5D B9D B10D B11D 100.5(5)
B5D B9D B10D B12D 138.5(5)
B5D B9D B12D B7D 63.4(5)
B5D B9D B12D B8D 101.3(5)
B5D B9D B12D B10D -37.7(4)
B5D B9D B12D B11D 0.6(6)
B5D B10D B11D C2D 2.1(5)
B5D B10D B11D B6D -38.2(4)
B5D B10D B11D B7D 64.5(5)
B5D B10D B11D B12D 101.9(5)
B5D B10D B12D B7D -62.7(6)
B5D B10D B12D B8D 1.0(6)
B5D B10D B12D B9D 37.5(4)
B5D B10D B12D B11D -99.9(5)
B6D C1D C2D P1C 116.9(4)
B6D C1D C2D B3D -141.5(4)
B6D C1D C2D B7D -103.6(4)
B6D C1D C2D B11D -37.2(4)
B6D C1D B3D C2D 36.3(4)
B6D C1D B3D B4D -104.4(4)
B6D C1D B3D B7D 0.5(5)
B6D C1D B3D B8D -63.6(5)
B6D C1D B4D B3D 103.3(4)
B6D C1D B4D B5D -37.4(4)
B6D C1D B4D B8D 63.9(5)
B6D C1D B4D B9D 2.4(5)
B6D C1D B5D B4D 140.2(4)
B6D C1D B5D B9D 99.9(4)
B6D C1D B5D B10D 38.7(4)
B6D C1D C1C C2C -70.0(5)
B6D C1D C1C B3C -2.0(6)
B6D C1D C1C B4C 71.3(6)
B6D C1D C1C B5C 150.6(4)
B6D C1D C1C B6C -138.0(4)
B6D C2D B3D C1D -37.0(4)
B6D C2D B3D B4D -3.1(5)
B6D C2D B3D B7D 102.0(5)
B6D C2D B3D B8D 61.1(5)
B6D C2D B7D B3D -106.0(4)
B6D C2D B7D B8D -66.8(5)
B6D C2D B7D B11D 35.7(4)
B6D C2D B7D B12D -4.2(6)
B6D C2D B11D B7D -141.3(4)
B6D C2D B11D B10D -39.1(4)
B6D C2D B11D B12D -101.2(4)
B6D B5D B9D B4D 102.8(4)
B6D B5D B9D B8D 66.0(5)
B6D B5D B9D B10D -35.2(4)
B6D B5D B9D B12D 2.0(5)
B6D B5D B10D B9D 138.9(5)
B6D B5D B10D B11D 38.0(4)
B6D B5D B10D B12D 101.3(5)
B6D B10D B11D C2D 40.3(4)
B6D B10D B11D B7D 102.7(5)
B6D B10D B11D B12D 140.2(5)
B6D B10D B12D B7D 1.5(6)
B6D B10D B12D B8D 65.2(5)
B6D B10D B12D B9D 101.6(5)
B6D B10D B12D B11D -35.8(4)
B6D B11D B12D B7D -103.4(5)
B6D B11D B12D B8D -65.9(5)
B6D B11D B12D B9D -3.0(6)
B6D B11D B12D B10D 34.7(4)
B7D C2D B3D C1D -139.0(4)
B7D C2D B3D B4D -105.0(5)
B7D C2D B3D B8D -40.9(4)
B7D C2D B6D C1D 103.5(4)
B7D C2D B6D B5D 69.7(5)
B7D C2D B6D B10D 5.2(5)
B7D C2D B6D B11D -36.1(4)
B7D C2D B11D B6D 141.3(4)
B7D C2D B11D B10D 102.2(5)
B7D C2D B11D B12D 40.1(4)
B7D B3D B4D C1D -95.5(4)
B7D B3D B4D B5D -61.0(5)
B7D B3D B4D B8D 38.7(4)
B7D B3D B4D B9D 1.8(6)
B7D B3D B8D B4D -138.1(5)
B7D B3D B8D B9D -100.0(5)
B7D B3D B8D B12D -36.4(4)
B7D B8D B9D B4D -100.6(5)
B7D B8D B9D B5D -63.9(5)
B7D B8D B9D B10D 0.7(6)
B7D B8D B9D B12D 37.5(4)
B7D B8D B12D B9D -137.7(5)
B7D B8D B12D B10D -101.2(5)
B7D B8D B12D B11D -37.2(4)
B7D B11D B12D B8D 37.6(4)
B7D B11D B12D B9D 100.4(5)
B7D B11D B12D B10D 138.1(5)
B8D B3D B4D C1D -134.3(4)
B8D B3D B4D B5D -99.7(5)
B8D B3D B4D B9D -37.0(4)
B8D B3D B7D C2D 134.5(4)
B8D B3D B7D B11D 100.4(5)
B8D B3D B7D B12D 36.7(4)
B8D B4D B5D C1D -97.7(4)
B8D B4D B5D B6D -61.6(5)
B8D B4D B5D B9D 36.2(4)
B8D B4D B5D B10D -0.7(6)
B8D B4D B9D B5D -139.1(5)
B8D B4D B9D B10D -101.1(5)
B8D B4D B9D B12D -37.6(4)
B8D B7D B11D C2D 96.8(5)
B8D B7D B11D B6D 61.4(5)
B8D B7D B11D B10D -0.4(6)
B8D B7D B11D B12D -37.6(4)
B8D B7D B12D B9D 37.5(4)
B8D B7D B12D B10D 100.4(5)
B8D B7D B12D B11D 138.1(4)
B8D B9D B10D B5D -101.5(5)
B8D B9D B10D B6D -64.3(5)
B8D B9D B10D B11D -0.9(5)
B8D B9D B10D B12D 37.0(4)
B8D B9D B12D B7D -37.8(4)
B8D B9D B12D B10D -138.9(5)
B8D B9D B12D B11D -100.7(5)
B9D B4D B5D C1D -133.9(4)
B9D B4D B5D B6D -97.8(4)
B9D B4D B5D B10D -36.9(4)
B9D B4D B8D B3D 137.8(5)
B9D B4D B8D B7D 100.6(5)
B9D B4D B8D B12D 37.7(4)
B9D B5D B6D C1D -98.5(4)
B9D B5D B6D C2D -65.5(5)
B9D B5D B6D B10D 35.8(4)
B9D B5D B6D B11D -4.0(5)
B9D B5D B10D B6D -138.9(5)
B9D B5D B10D B11D -100.9(5)
B9D B5D B10D B12D -37.6(4)
B9D B8D B12D B7D 137.7(5)
B9D B8D B12D B10D 36.4(4)
B9D B8D B12D B11D 100.4(5)
B9D B10D B11D C2D -61.5(5)
B9D B10D B11D B6D -101.8(5)
B9D B10D B11D B7D 0.8(6)
B9D B10D B11D B12D 38.3(4)
B9D B10D B12D B7D -100.1(5)
B9D B10D B12D B8D -36.5(4)
B9D B10D B12D B11D -137.4(5)
B10D B5D B6D C1D -134.3(4)
B10D B5D B6D C2D -101.3(4)
B10D B5D B6D B11D -39.8(4)
B10D B5D B9D B4D 138.0(5)
B10D B5D B9D B8D 101.2(5)
B10D B5D B9D B12D 37.2(4)
B10D B6D B11D C2D -134.2(4)
B10D B6D B11D B7D -99.2(5)
B10D B6D B11D B12D -35.3(4)
B10D B9D B12D B7D 101.1(5)
B10D B9D B12D B8D 138.9(5)
B10D B9D B12D B11D 38.3(4)
B10D B11D B12D B7D -138.1(5)
B10D B11D B12D B8D -100.6(5)
B10D B11D B12D B9D -37.7(4)
C11C P1C C2D C1D -112.3(3)
C11C P1C C2D B3D -179.6(3)
C11C P1C C2D B6D -42.4(4)
C11C P1C C2D B7D 113.3(4)
C11C P1C C2D B11D 35.1(5)
C11C P1C C2C C1C 112.6(4)
C11C P1C C2C B3C 42.2(4)
C11C P1C C2C B6C 179.9(4)
C11C P1C C2C B7C -34.1(5)
C11C P1C C2C B11C -112.1(4)
B11D C2D B3D C1D -103.2(4)
B11D C2D B3D B4D -69.2(5)
B11D C2D B3D B7D 35.8(4)
B11D C2D B3D B8D -5.1(5)
B11D C2D B6D C1D 139.6(4)
B11D C2D B6D B5D 105.8(4)
B11D C2D B6D B10D 41.3(4)
B11D C2D B7D B3D -141.8(5)
B11D C2D B7D B8D -102.6(5)
B11D C2D B7D B12D -40.0(4)
B11D B6D B10D B5D 137.3(4)
B11D B6D B10D B9D 100.2(5)
B11D B6D B10D B12D 35.7(4)
B11D B7D B8D B3D -101.3(5)
B11D B7D B8D B4D -64.1(5)
B11D B7D B8D B9D -0.1(6)
B11D B7D B8D B12D 37.6(4)
B11D B7D B12D B8D -138.1(4)
B11D B7D B12D B9D -100.6(5)
B11D B7D B12D B10D -37.7(4)
B11D B10D B12D B7D 37.3(4)
B11D B10D B12D B8D 100.9(5)
B11D B10D B12D B9D 137.4(5)
B12D B7D B8D B3D -139.0(5)
B12D B7D B8D B4D -101.7(5)
B12D B7D B8D B9D -37.8(4)
B12D B7D B11D C2D 134.4(4)
B12D B7D B11D B6D 99.0(5)
B12D B7D B11D B10D 37.2(4)
B12D B8D B9D B4D -138.1(5)
B12D B8D B9D B5D -101.3(5)
B12D B8D B9D B10D -36.8(4)
B12D B9D B10D B5D -138.5(5)
B12D B9D B10D B6D -101.3(5)
B12D B9D B10D B11D -37.9(4)
B12D B10D B11D C2D -99.8(5)
B12D B10D B11D B6D -140.2(5)
B12D B10D B11D B7D -37.5(4)
C1C C1D C2D P1C 8.5(5)
C1C C1D C2D B3D 110.1(4)
C1C C1D C2D B6D -108.4(4)
C1C C1D C2D B7D 148.0(4)
C1C C1D C2D B11D -145.6(4)
C1C C1D B3D C2D -100.3(4)
C1C C1D B3D B4D 119.0(5)
C1C C1D B3D B7D -136.1(4)
C1C C1D B3D B8D 159.9(4)
C1C C1D B4D B3D -103.4(5)
C1C C1D B4D B5D 115.9(5)
C1C C1D B4D B8D -142.8(5)
C1C C1D B4D B9D 155.7(4)
C1C C1D B5D B4D -117.6(5)
C1C C1D B5D B6D 102.2(5)
C1C C1D B5D B9D -158.0(4)
C1C C1D B5D B10D 140.9(5)
C1C C1D B6D C2D 101.2(4)
C1C C1D B6D B5D -118.3(4)
C1C C1D B6D B10D -159.3(4)
C1C C1D B6D B11D 136.2(4)
C1C C2C B3C B4C 35.1(4)
C1C C2C B3C B7C 139.3(4)
C1C C2C B3C B8C 98.1(4)
C1C C2C B6C B5C -35.1(4)
C1C C2C B6C B10C -99.4(4)
C1C C2C B6C B11C -140.3(4)
C1C C2C B7C B3C -38.7(4)
C1C C2C B7C B8C 0.6(5)
C1C C2C B7C B11C 103.4(4)
C1C C2C B7C B12C 63.1(5)
C1C C2C B11C B6C 37.4(4)
C1C C2C B11C B7C -103.9(4)
C1C C2C B11C B10C -1.4(5)
C1C C2C B11C B12C -63.8(5)
C1C B3C B4C B5C 34.7(4)
C1C B3C B4C B8C 135.2(4)
C1C B3C B4C B9C 98.4(4)
C1C B3C B7C C2C 33.9(3)
C1C B3C B7C B8C -100.1(4)
C1C B3C B7C B11C -0.2(5)
C1C B3C B7C B12C -63.7(5)
C1C B3C B8C B4C -38.6(4)
C1C B3C B8C B7C 98.4(4)
C1C B3C B8C B9C -1.2(5)
C1C B3C B8C B12C 62.2(5)
C1C B4C B5C B6C 35.7(4)
C1C B4C B5C B9C 134.5(4)
C1C B4C B5C B10C 97.3(4)
C1C B4C B8C B3C 39.5(4)
C1C B4C B8C B7C 1.0(5)
C1C B4C B8C B9C -99.3(4)
C1C B4C B8C B12C -62.0(5)
C1C B4C B9C B5C -39.5(4)
C1C B4C B9C B8C 99.2(4)
C1C B4C B9C B10C -2.0(6)
C1C B4C B9C B12C 61.7(5)
C1C B5C B6C C2C 33.8(4)
C1C B5C B6C B10C 135.4(4)
C1C B5C B6C B11C 96.7(5)
C1C B5C B9C B4C 39.3(4)
C1C B5C B9C B8C 2.7(6)
C1C B5C B9C B10C -98.8(5)
C1C B5C B9C B12C -60.9(5)
C1C B5C B10C B6C -38.9(4)
C1C B5C B10C B9C 99.0(4)
C1C B5C B10C B11C -1.7(5)
C1C B5C B10C B12C 61.3(5)
C1C B6C B10C B5C 39.1(4)
C1C B6C B10C B9C 1.3(6)
C1C B6C B10C B11C -99.1(4)
C1C B6C B10C B12C -62.0(5)
C1C B6C B11C C2C -33.6(3)
C1C B6C B11C B7C 0.7(5)
C1C B6C B11C B10C 101.2(4)
C1C B6C B11C B12C 64.0(5)
C2C P1C C2D C1D -9.7(3)
C2C P1C C2D B3D -76.9(3)
C2C P1C C2D B6D 60.3(4)
C2C P1C C2D B7D -144.1(4)
C2C P1C C2D B11D 137.8(5)
C2C P1C C11C C12C 173.7(4)
C2C C1C B3C B4C -139.0(4)
C2C C1C B3C B7C -35.4(4)
C2C C1C B3C B8C -99.3(4)
C2C C1C B4C B3C 37.9(4)
C2C C1C B4C B5C -103.5(4)
C2C C1C B4C B8C -0.7(5)
C2C C1C B4C B9C -63.5(5)
C2C C1C B5C B4C 102.6(4)
C2C C1C B5C B6C -37.4(4)
C2C C1C B5C B9C 62.7(5)
C2C C1C B5C B10C 0.9(5)
C2C C1C B6C B5C 139.8(4)
C2C C1C B6C B10C 99.6(5)
C2C C1C B6C B11C 35.0(4)
C2C B3C B4C C1C -34.0(3)
C2C B3C B4C B5C 0.6(5)
C2C B3C B4C B8C 101.1(4)
C2C B3C B4C B9C 64.4(5)
C2C B3C B7C B8C -134.0(4)
C2C B3C B7C B11C -34.1(4)
C2C B3C B7C B12C -97.6(4)
C2C B3C B8C B4C -96.9(4)
C2C B3C B8C B7C 40.1(4)
C2C B3C B8C B9C -59.6(5)
C2C B3C B8C B12C 3.8(5)
C2C B6C B10C B5C 98.3(4)
C2C B6C B10C B9C 60.5(5)
C2C B6C B10C B11C -39.9(4)
C2C B6C B10C B12C -2.8(6)
C2C B6C B11C B7C 34.3(4)
C2C B6C B11C B10C 134.8(4)
C2C B6C B11C B12C 97.5(4)
C2C B7C B8C B3C -39.9(4)
C2C B7C B8C B4C -0.9(5)
C2C B7C B8C B9C 62.8(5)
C2C B7C B8C B12C 99.5(4)
C2C B7C B11C B6C -34.6(4)
C2C B7C B11C B10C -96.6(4)
C2C B7C B11C B12C -133.9(5)
C2C B7C B12C B8C -98.0(4)
C2C B7C B12C B9C -60.9(5)
C2C B7C B12C B10C 2.5(6)
C2C B7C B12C B11C 39.9(4)
C2C B11C B12C B7C -39.6(4)
C2C B11C B12C B8C -2.0(6)
C2C B11C B12C B9C 61.6(5)
C2C B11C B12C B10C 98.7(4)
B3C C1C C2C P1C -114.9(4)
B3C C1C C2C B6C 141.7(4)
B3C C1C C2C B7C 37.9(4)
B3C C1C C2C B11C 104.9(4)
B3C C1C B4C B5C -141.3(5)
B3C C1C B4C B8C -38.5(4)
B3C C1C B4C B9C -101.3(5)
B3C C1C B5C B4C 36.3(4)
B3C C1C B5C B6C -103.7(4)
B3C C1C B5C B9C -3.6(6)
B3C C1C B5C B10C -65.5(5)
B3C C1C B6C C2C -35.9(4)
B3C C1C B6C B5C 103.9(4)
B3C C1C B6C B10C 63.7(5)
B3C C1C B6C B11C -0.9(5)
B3C C2C B6C C1C 37.1(4)
B3C C2C B6C B5C 2.0(6)
B3C C2C B6C B10C -62.3(5)
B3C C2C B6C B11C -103.1(5)
B3C C2C B7C B8C 39.2(4)
B3C C2C B7C B11C 142.0(4)
B3C C2C B7C B12C 101.8(5)
B3C C2C B11C B6C 105.8(4)
B3C C2C B11C B7C -35.6(4)
B3C C2C B11C B10C 67.0(5)
B3C C2C B11C B12C 4.6(6)
B3C B4C B5C C1C -35.2(4)
B3C B4C B5C B6C 0.5(6)
B3C B4C B5C B9C 99.3(5)
B3C B4C B5C B10C 62.2(5)
B3C B4C B8C B7C -38.5(4)
B3C B4C B8C B9C -138.9(5)
B3C B4C B8C B12C -101.5(4)
B3C B4C B9C B5C -102.8(5)
B3C B4C B9C B8C 35.9(4)
B3C B4C B9C B10C -65.2(5)
B3C B4C B9C B12C -1.6(5)
B3C B7C B8C B4C 38.9(4)
B3C B7C B8C B9C 102.7(5)
B3C B7C B8C B12C 139.4(4)
B3C B7C B11C C2C 34.2(4)
B3C B7C B11C B6C -0.4(6)
B3C B7C B11C B10C -62.4(5)
B3C B7C B11C B12C -99.7(5)
B3C B7C B12C B8C -35.6(4)
B3C B7C B12C B9C 1.6(5)
B3C B7C B12C B10C 64.9(5)
B3C B7C B12C B11C 102.4(5)
B3C B8C B9C B4C -37.6(4)
B3C B8C B9C B5C -0.9(6)
B3C B8C B9C B10C 62.7(5)
B3C B8C B9C B12C 100.4(5)
B3C B8C B12C B7C 36.5(4)
B3C B8C B12C B9C -102.2(5)
B3C B8C B12C B10C -64.9(5)
B3C B8C B12C B11C -1.2(6)
B4C C1C C2C P1C -152.7(3)
B4C C1C C2C B3C -37.9(4)
B4C C1C C2C B6C 103.8(4)
B4C C1C C2C B7C 0.1(5)
B4C C1C C2C B11C 67.0(5)
B4C C1C B3C C2C 139.0(4)
B4C C1C B3C B7C 103.6(5)
B4C C1C B3C B8C 39.6(4)
B4C C1C B5C B6C -140.0(4)
B4C C1C B5C B9C -39.9(4)
B4C C1C B5C B10C -101.7(5)
B4C C1C B6C C2C -102.3(4)
B4C C1C B6C B5C 37.5(4)
B4C C1C B6C B10C -2.7(6)
B4C C1C B6C B11C -67.3(5)
B4C B3C B7C C2C 95.0(4)
B4C B3C B7C B8C -39.0(4)
B4C B3C B7C B11C 60.9(5)
B4C B3C B7C B12C -2.6(5)
B4C B3C B8C B7C 137.0(4)
B4C B3C B8C B9C 37.3(4)
B4C B3C B8C B12C 100.7(5)
B4C B5C B6C C1C -35.3(4)
B4C B5C B6C C2C -1.5(6)
B4C B5C B6C B10C 100.1(5)
B4C B5C B6C B11C 61.4(6)
B4C B5C B9C B8C -36.6(4)
B4C B5C B9C B10C -138.1(5)
B4C B5C B9C B12C -100.2(5)
B4C B5C B10C B6C -100.5(5)
B4C B5C B10C B9C 37.4(4)
B4C B5C B10C B11C -63.3(5)
B4C B5C B10C B12C -0.3(6)
B4C B8C B9C B5C 36.7(4)
B4C B8C B9C B10C 100.3(5)
B4C B8C B9C B12C 138.0(4)
B4C B8C B12C B7C 101.0(5)
B4C B8C B12C B9C -37.6(4)
B4C B8C B12C B10C -0.3(5)
B4C B8C B12C B11C 63.4(5)
B4C B9C B10C B5C -37.3(4)
B4C B9C B10C B6C 0.4(6)
B4C B9C B10C B11C 63.5(5)
B4C B9C B10C B12C 100.5(5)
B4C B9C B12C B7C 0.0(6)
B4C B9C B12C B8C 37.2(4)
B4C B9C B12C B10C -100.9(4)
B4C B9C B12C B11C -63.6(5)
B5C C1C C2C P1C 140.6(3)
B5C C1C C2C B3C -104.5(4)
B5C C1C C2C B6C 37.2(4)
B5C C1C C2C B7C -66.6(5)
B5C C1C C2C B11C 0.3(5)
B5C C1C B3C C2C 102.4(4)
B5C C1C B3C B4C -36.5(4)
B5C C1C B3C B7C 67.0(5)
B5C C1C B3C B8C 3.1(5)
B5C C1C B4C B3C 141.3(5)
B5C C1C B4C B8C 102.8(5)
B5C C1C B4C B9C 40.0(4)
B5C C1C B6C C2C -139.8(4)
B5C C1C B6C B10C -40.2(4)
B5C C1C B6C B11C -104.8(5)
B5C B4C B8C B3C 101.7(5)
B5C B4C B8C B7C 63.1(5)
B5C B4C B8C B9C -37.2(4)
B5C B4C B8C B12C 0.2(5)
B5C B4C B9C B8C 138.7(5)
B5C B4C B9C B10C 37.5(4)
B5C B4C B9C B12C 101.2(5)
B5C B6C B10C B9C -37.8(4)
B5C B6C B10C B11C -138.2(4)
B5C B6C B10C B12C -101.1(5)
B5C B6C B11C C2C -96.1(4)
B5C B6C B11C B7C -61.8(5)
B5C B6C B11C B10C 38.7(4)
B5C B6C B11C B12C 1.5(6)
B5C B9C B10C B6C 37.7(4)
B5C B9C B10C B11C 100.8(5)
B5C B9C B10C B12C 137.8(4)
B5C B9C B12C B7C 63.1(5)
B5C B9C B12C B8C 100.2(5)
B5C B9C B12C B10C -37.9(4)
B5C B9C B12C B11C -0.6(6)
B5C B10C B11C C2C 1.9(5)
B5C B10C B11C B6C -37.4(4)
B5C B10C B11C B7C 63.5(5)
B5C B10C B11C B12C 100.7(5)
B5C B10C B12C B7C -63.2(5)
B5C B10C B12C B8C 0.4(5)
B5C B10C B12C B9C 37.9(4)
B5C B10C B12C B11C -100.6(5)
B6C C1C C2C P1C 103.5(4)
B6C C1C C2C B3C -141.7(4)
B6C C1C C2C B7C -103.8(5)
B6C C1C C2C B11C -36.8(4)
B6C C1C B3C C2C 36.0(4)
B6C C1C B3C B4C -103.0(4)
B6C C1C B3C B7C 0.6(5)
B6C C1C B3C B8C -63.3(5)
B6C C1C B4C B3C 104.2(4)
B6C C1C B4C B5C -37.1(4)
B6C C1C B4C B8C 65.7(5)
B6C C1C B4C B9C 2.9(5)
B6C C1C B5C B4C 140.0(4)
B6C C1C B5C B9C 100.1(5)
B6C C1C B5C B10C 38.2(4)
B6C C2C B3C C1C -36.8(4)
B6C C2C B3C B4C -1.7(6)
B6C C2C B3C B7C 102.5(5)
B6C C2C B3C B8C 61.3(5)
B6C C2C B7C B3C -106.1(4)
B6C C2C B7C B8C -66.9(5)
B6C C2C B7C B11C 35.9(4)
B6C C2C B7C B12C -4.3(5)
B6C C2C B11C B7C -141.3(4)
B6C C2C B11C B10C -38.8(4)
B6C C2C B11C B12C -101.2(5)
B6C B5C B9C B4C 101.6(5)
B6C B5C B9C B8C 65.1(5)
B6C B5C B9C B10C -36.5(4)
B6C B5C B9C B12C 1.4(6)
B6C B5C B10C B9C 137.9(5)
B6C B5C B10C B11C 37.2(4)
B6C B5C B10C B12C 100.2(5)
B6C B10C B11C C2C 39.2(4)
B6C B10C B11C B7C 100.8(5)
B6C B10C B11C B12C 138.1(5)
B6C B10C B12C B7C 0.2(6)
B6C B10C B12C B8C 63.8(5)
B6C B10C B12C B9C 101.3(5)
B6C B10C B12C B11C -37.2(4)
B6C B11C B12C B7C -101.8(5)
B6C B11C B12C B8C -64.1(5)
B6C B11C B12C B9C -0.5(6)
B6C B11C B12C B10C 36.6(4)
B7C C2C B3C C1C -139.3(4)
B7C C2C B3C B4C -104.2(5)
B7C C2C B3C B8C -41.2(4)
B7C C2C B6C C1C 104.0(4)
B7C C2C B6C B5C 68.9(5)
B7C C2C B6C B10C 4.6(6)
B7C C2C B6C B11C -36.3(4)
B7C C2C B11C B6C 141.3(4)
B7C C2C B11C B10C 102.5(4)
B7C C2C B11C B12C 40.2(4)
B7C B3C B4C C1C -95.8(4)
B7C B3C B4C B5C -61.1(5)
B7C B3C B4C B8C 39.4(4)
B7C B3C B4C B9C 2.6(5)
B7C B3C B8C B4C -137.0(4)
B7C B3C B8C B9C -99.7(5)
B7C B3C B8C B12C -36.3(4)
B7C B8C B9C B4C -101.3(5)
B7C B8C B9C B5C -64.7(5)
B7C B8C B9C B10C -1.0(6)
B7C B8C B9C B12C 36.7(4)
B7C B8C B12C B9C -138.7(5)
B7C B8C B12C B10C -101.4(4)
B7C B8C B12C B11C -37.6(4)
B7C B11C B12C B8C 37.6(4)
B7C B11C B12C B9C 101.2(5)
B7C B11C B12C B10C 138.3(5)
B8C B3C B4C C1C -135.2(4)
B8C B3C B4C B5C -100.5(5)
B8C B3C B4C B9C -36.8(4)
B8C B3C B7C C2C 134.0(4)
B8C B3C B7C B11C 99.9(5)
B8C B3C B7C B12C 36.4(4)
B8C B4C B5C C1C -97.3(4)
B8C B4C B5C B6C -61.5(5)
B8C B4C B5C B9C 37.2(4)
B8C B4C B5C B10C 0.1(6)
B8C B4C B9C B5C -138.7(5)
B8C B4C B9C B10C -101.2(5)
B8C B4C B9C B12C -37.5(4)
B8C B7C B11C C2C 96.2(4)
B8C B7C B11C B6C 61.6(5)
B8C B7C B11C B10C -0.4(6)
B8C B7C B11C B12C -37.8(4)
B8C B7C B12C B9C 37.1(4)
B8C B7C B12C B10C 100.5(5)
B8C B7C B12C B11C 137.9(5)
B8C B9C B10C B5C -100.1(5)
B8C B9C B10C B6C -62.4(6)
B8C B9C B10C B11C 0.7(6)
B8C B9C B10C B12C 37.7(4)
B8C B9C B12C B7C -37.1(4)
B8C B9C B12C B10C -138.1(4)
B8C B9C B12C B11C -100.8(5)
B9C B4C B5C C1C -134.5(4)
B9C B4C B5C B6C -98.8(5)
B9C B4C B5C B10C -37.1(4)
B9C B4C B8C B3C 138.9(5)
B9C B4C B8C B7C 100.3(5)
B9C B4C B8C B12C 37.3(4)
B9C B5C B6C C1C -98.5(4)
B9C B5C B6C C2C -64.7(5)
B9C B5C B6C B10C 37.0(4)
B9C B5C B6C B11C -1.8(6)
B9C B5C B10C B6C -137.9(5)
B9C B5C B10C B11C -100.7(5)
B9C B5C B10C B12C -37.7(4)
B9C B8C B12C B7C 138.7(5)
B9C B8C B12C B10C 37.3(4)
B9C B8C B12C B11C 101.0(5)
B9C B10C B11C C2C -61.8(5)
B9C B10C B11C B6C -101.0(5)
B9C B10C B11C B7C -0.2(6)
B9C B10C B11C B12C 37.1(4)
B9C B10C B12C B7C -101.1(5)
B9C B10C B12C B8C -37.5(4)
B9C B10C B12C B11C -138.5(5)
B10C B5C B6C C1C -135.4(4)
B10C B5C B6C C2C -101.6(5)
B10C B5C B6C B11C -38.8(4)
B10C B5C B9C B4C 138.1(5)
B10C B5C B9C B8C 101.5(5)
B10C B5C B9C B12C 37.9(4)
B10C B6C B11C C2C -134.8(4)
B10C B6C B11C B7C -100.5(5)
B10C B6C B11C B12C -37.2(4)
B10C B9C B12C B7C 101.0(4)
B10C B9C B12C B8C 138.1(4)
B10C B9C B12C B11C 37.3(4)
B10C B11C B12C B7C -138.3(5)
B10C B11C B12C B8C -100.7(5)
B10C B11C B12C B9C -37.1(4)
B11C C2C B3C C1C -103.5(4)
B11C C2C B3C B4C -68.3(5)
B11C C2C B3C B7C 35.8(4)
B11C C2C B3C B8C -5.4(6)
B11C C2C B6C C1C 140.3(4)
B11C C2C B6C B5C 105.2(5)
B11C C2C B6C B10C 40.9(4)
B11C C2C B7C B3C -142.0(4)
B11C C2C B7C B8C -102.8(5)
B11C C2C B7C B12C -40.2(4)
B11C B6C B10C B5C 138.2(4)
B11C B6C B10C B9C 100.4(5)
B11C B6C B10C B12C 37.1(4)
B11C B7C B8C B3C -101.8(5)
B11C B7C B8C B4C -62.9(5)
B11C B7C B8C B9C 0.9(6)
B11C B7C B8C B12C 37.6(4)
B11C B7C B12C B8C -137.9(5)
B11C B7C B12C B9C -100.8(5)
B11C B7C B12C B10C -37.5(4)
B11C B10C B12C B7C 37.4(4)
B11C B10C B12C B8C 101.0(4)
B11C B10C B12C B9C 138.5(5)
B12C B7C B8C B3C -139.4(4)
B12C B7C B8C B4C -100.5(5)
B12C B7C B8C B9C -36.7(4)
B12C B7C B11C C2C 133.9(5)
B12C B7C B11C B6C 99.4(5)
B12C B7C B11C B10C 37.3(4)
B12C B8C B9C B4C -138.0(4)
B12C B8C B9C B5C -101.3(5)
B12C B8C B9C B10C -37.7(4)
B12C B9C B10C B5C -137.8(4)
B12C B9C B10C B6C -100.1(5)
B12C B9C B10C B11C -36.9(4)
B12C B10C B11C C2C -98.9(4)
B12C B10C B11C B6C -138.1(5)
B12C B10C B11C B7C -37.3(4)
P1A C2A B3A C1A 100.5(4)
P1A C2A B3A B4A 134.3(4)
P1A C2A B3A B7A -120.9(4)
P1A C2A B3A B8A -161.6(4)
P1A C2A B6A C1A -104.3(4)
P1A C2A B6A B5A -138.4(4)
P1A C2A B6A B10A 157.7(4)
P1A C2A B6A B11A 116.2(4)
P1A C2A B7A B3A 108.5(5)
P1A C2A B7A B8A 147.6(4)
P1A C2A B7A B11A -110.0(5)
P1A C2A B7A B12A -150.2(4)
P1A C2A B11A B6A -97.9(4)
P1A C2A B11A B7A 120.5(4)
P1A C2A B11A B10A -136.8(4)
P1A C2A B11A B12A 160.9(4)
P1A C2B B3B C1B 103.8(4)
P1A C2B B3B B4B 138.0(4)
P1A C2B B3B B7B -116.6(4)
P1A C2B B3B B8B -158.1(4)
P1A C2B B6B C1B -99.3(4)
P1A C2B B6B B5B -133.2(4)
P1A C2B B6B B10B 162.4(4)
P1A C2B B6B B11B 121.0(5)
P1A C2B B7B B3B 97.1(4)
P1A C2B B7B B8B 135.9(4)
P1A C2B B7B B11B -121.1(5)
P1A C2B B7B B12B -162.1(4)
P1A C2B B11B B6B -108.0(5)
P1A C2B B11B B7B 110.3(5)
P1A C2B B11B B10B -146.9(4)
P1A C2B B11B B12B 151.0(4)
C1A C2A B3A B4A 33.8(4)
C1A C2A B3A B7A 138.6(4)
C1A C2A B3A B8A 97.9(4)
C1A C2A B6A B5A -34.1(4)
C1A C2A B6A B10A -98.0(5)
C1A C2A B6A B11A -139.6(4)
C1A C2A B7A B3A -39.2(4)
C1A C2A B7A B8A -0.1(5)
C1A C2A B7A B11A 102.3(4)
C1A C2A B7A B12A 62.1(5)
C1A C2A B11A B6A 37.6(4)
C1A C2A B11A B7A -103.9(4)
C1A C2A B11A B10A -1.3(5)
C1A C2A B11A B12A -63.5(5)
C1A B3A B4A B5A 34.6(4)
C1A B3A B4A B8A 133.9(4)
C1A B3A B4A B9A 98.2(4)
C1A B3A B7A C2A 34.6(4)
C1A B3A B7A B8A -99.9(4)
C1A B3A B7A B11A -0.6(5)
C1A B3A B7A B12A -64.0(5)
C1A B3A B8A B4A -39.2(4)
C1A B3A B8A B7A 98.1(4)
C1A B3A B8A B9A -2.4(6)
C1A B3A B8A B12A 61.8(5)
C1A B4A B5A B6A 35.8(4)
C1A B4A B5A B9A 134.0(5)
C1A B4A B5A B10A 97.7(5)
C1A B4A B8A B3A 40.6(4)
C1A B4A B8A B7A 2.6(5)
C1A B4A B8A B9A -98.6(4)
C1A B4A B8A B12A -60.8(5)
C1A B4A B9A B5A -39.4(4)
C1A B4A B9A B8A 98.6(4)
C1A B4A B9A B10A -2.8(6)
C1A B4A B9A B12A 61.0(5)
C1A B5A B6A C2A 33.7(4)
C1A B5A B6A B10A 136.1(5)
C1A B5A B6A B11A 96.8(5)
C1A B5A B9A B4A 40.0(4)
C1A B5A B9A B8A 2.1(6)
C1A B5A B9A B10A -99.3(5)
C1A B5A B9A B12A -61.2(5)
C1A B5A B10A B6A -38.7(4)
C1A B5A B10A B9A 99.0(5)
C1A B5A B10A B11A -1.2(6)
C1A B5A B10A B12A 61.0(5)
C1A B6A B10A B5A 37.7(4)
C1A B6A B10A B9A -0.3(6)
C1A B6A B10A B11A -100.1(4)
C1A B6A B10A B12A -63.8(5)
C1A B6A B11A C2A -34.4(4)
C1A B6A B11A B7A -0.6(6)
C1A B6A B11A B10A 100.0(5)
C1A B6A B11A B12A 63.1(5)
C1A C1B C2B P1A 6.8(5)
C1A C1B C2B B3B 109.6(4)
C1A C1B C2B B6B -108.5(4)
C1A C1B C2B B7B 147.1(4)
C1A C1B C2B B11B -145.8(4)
C1A C1B B3B C2B -101.3(5)
C1A C1B B3B B4B 118.9(5)
C1A C1B B3B B7B -136.3(5)
C1A C1B B3B B8B 158.8(4)
C1A C1B B4B B3B -104.0(5)
C1A C1B B4B B5B 115.2(5)
C1A C1B B4B B8B -141.9(5)
C1A C1B B4B B9B 155.8(5)
C1A C1B B5B B4B -116.5(5)
C1A C1B B5B B6B 102.6(5)
C1A C1B B5B B9B -156.9(5)
C1A C1B B5B B10B 141.0(5)
C1A C1B B6B C2B 101.6(5)
C1A C1B B6B B5B -118.0(5)
C1A C1B B6B B10B -158.7(4)
C1A C1B B6B B11B 136.5(5)
C2A P1A C11A C12A 169.9(4)
C2A P1A C2B C1B -8.9(3)
C2A P1A C2B B3B -76.1(4)
C2A P1A C2B B6B 61.1(4)
C2A P1A C2B B7B -144.2(4)
C2A P1A C2B B11B 137.3(4)
C2A C1A B3A B4A -140.5(4)
C2A C1A B3A B7A -35.7(4)
C2A C1A B3A B8A -99.4(4)
C2A C1A B4A B3A 36.5(4)
C2A C1A B4A B5A -104.4(4)
C2A C1A B4A B8A -2.7(5)
C2A C1A B4A B9A -64.0(5)
C2A C1A B5A B4A 102.9(4)
C2A C1A B5A B6A -37.4(4)
C2A C1A B5A B9A 62.4(5)
C2A C1A B5A B10A 0.5(5)
C2A C1A B6A B5A 140.1(4)
C2A C1A B6A B10A 100.8(5)
C2A C1A B6A B11A 35.9(4)
C2A C1A C1B C2B -0.4(5)
C2A C1A C1B B3B 67.6(5)
C2A C1A C1B B4B 141.2(5)
C2A C1A C1B B5B -139.5(5)
C2A C1A C1B B6B -67.8(5)
C2A B3A B4A C1A -33.1(4)
C2A B3A B4A B5A 1.4(6)
C2A B3A B4A B8A 100.8(4)
C2A B3A B4A B9A 65.1(5)
C2A B3A B7A B8A -134.5(5)
C2A B3A B7A B11A -35.1(4)
C2A B3A B7A B12A -98.5(5)
C2A B3A B8A B4A -97.9(4)
C2A B3A B8A B7A 39.4(4)
C2A B3A B8A B9A -61.1(5)
C2A B3A B8A B12A 3.2(6)
C2A B6A B10A B5A 97.3(5)
C2A B6A B10A B9A 59.2(6)
C2A B6A B10A B11A -40.6(4)
C2A B6A B10A B12A -4.2(6)
C2A B6A B11A B7A 33.8(4)
C2A B6A B11A B10A 134.4(4)
C2A B6A B11A B12A 97.5(4)
C2A B7A B8A B3A -39.7(4)
C2A B7A B8A B4A -1.5(6)
C2A B7A B8A B9A 62.1(5)
C2A B7A B8A B12A 99.9(5)
C2A B7A B11A B6A -34.2(4)
C2A B7A B11A B10A -95.8(5)
C2A B7A B11A B12A -134.0(4)
C2A B7A B12A B8A -98.3(4)
C2A B7A B12A B9A -61.0(5)
C2A B7A B12A B10A 2.0(6)
C2A B7A B12A B11A 40.6(4)
C2A B11A B12A B7A -39.4(4)
C2A B11A B12A B8A -2.3(6)
C2A B11A B12A B9A 60.9(5)
C2A B11A B12A B10A 98.0(4)
B3A C1A C2A P1A -115.0(4)
B3A C1A C2A B6A 141.7(4)
B3A C1A C2A B7A 38.6(4)
B3A C1A C2A B11A 104.6(4)
B3A C1A B4A B5A -140.9(5)
B3A C1A B4A B8A -39.2(4)
B3A C1A B4A B9A -100.5(5)
B3A C1A B5A B4A 36.7(4)
B3A C1A B5A B6A -103.6(4)
B3A C1A B5A B9A -3.8(6)
B3A C1A B5A B10A -65.8(5)
B3A C1A B6A C2A -35.6(4)
B3A C1A B6A B5A 104.5(4)
B3A C1A B6A B10A 65.2(5)
B3A C1A B6A B11A 0.2(6)
B3A C1A C1B C2B 66.4(5)
B3A C1A C1B B3B 134.4(4)
B3A C1A C1B B4B -151.9(5)
B3A C1A C1B B5B -72.7(6)
B3A C1A C1B B6B -1.0(6)
B3A C2A B6A C1A 37.0(4)
B3A C2A B6A B5A 2.8(6)
B3A C2A B6A B10A -61.1(5)
B3A C2A B6A B11A -102.6(5)
B3A C2A B7A B8A 39.1(4)
B3A C2A B7A B11A 141.5(4)
B3A C2A B7A B12A 101.3(5)
B3A C2A B11A B6A 105.6(5)
B3A C2A B11A B7A -36.0(4)
B3A C2A B11A B10A 66.7(5)
B3A C2A B11A B12A 4.4(6)
B3A B4A B5A C1A -35.6(4)
B3A B4A B5A B6A 0.2(6)
B3A B4A B5A B9A 98.4(5)
B3A B4A B5A B10A 62.1(5)
B3A B4A B8A B7A -38.0(4)
B3A B4A B8A B9A -139.2(5)
B3A B4A B8A B12A -101.3(5)
B3A B4A B9A B5A -102.7(5)
B3A B4A B9A B8A 35.3(4)
B3A B4A B9A B10A -66.2(6)
B3A B4A B9A B12A -2.4(6)
B3A B7A B8A B4A 38.2(4)
B3A B7A B8A B9A 101.8(5)
B3A B7A B8A B12A 139.6(5)
B3A B7A B11A C2A 34.9(4)
B3A B7A B11A B6A 0.7(6)
B3A B7A B11A B10A -60.9(6)
B3A B7A B11A B12A -99.0(5)
B3A B7A B12A B8A -35.5(4)
B3A B7A B12A B9A 1.9(6)
B3A B7A B12A B10A 64.8(5)
B3A B7A B12A B11A 103.4(5)
B3A B8A B9A B4A -36.9(4)
B3A B8A B9A B5A 0.2(6)
B3A B8A B9A B10A 63.9(6)
B3A B8A B9A B12A 101.1(5)
B3A B8A B12A B7A 36.3(4)
B3A B8A B12A B9A -101.7(5)
B3A B8A B12A B10A -65.1(6)
B3A B8A B12A B11A -0.5(6)
B4A C1A C2A P1A -151.7(3)
B4A C1A C2A B3A -36.7(4)
B4A C1A C2A B6A 105.0(4)
B4A C1A C2A B7A 1.9(5)
B4A C1A C2A B11A 67.9(5)
B4A C1A B3A C2A 140.5(4)
B4A C1A B3A B7A 104.8(5)
B4A C1A B3A B8A 41.0(4)
B4A C1A B5A B6A -140.3(5)
B4A C1A B5A B9A -40.5(4)
B4A C1A B5A B10A -102.5(5)
B4A C1A B6A C2A -102.4(4)
B4A C1A B6A B5A 37.7(4)
B4A C1A B6A B10A -1.6(6)
B4A C1A B6A B11A -66.5(5)
B4A C1A C1B C2B 138.6(4)
B4A C1A C1B B3B -153.5(5)
B4A C1A C1B B4B -79.8(6)
B4A C1A C1B B5B -0.5(7)
B4A C1A C1B B6B 71.1(6)
B4A B3A B7A C2A 95.1(4)
B4A B3A B7A B8A -39.3(4)
B4A B3A B7A B11A 60.0(6)
B4A B3A B7A B12A -3.4(6)
B4A B3A B8A B7A 137.3(5)
B4A B3A B8A B9A 36.8(4)
B4A B3A B8A B12A 101.1(5)
B4A B5A B6A C1A -35.4(4)
B4A B5A B6A C2A -1.8(6)
B4A B5A B6A B10A 100.6(5)
B4A B5A B6A B11A 61.4(6)
B4A B5A B9A B8A -37.8(4)
B4A B5A B9A B10A -139.3(5)
B4A B5A B9A B12A -101.2(5)
B4A B5A B10A B6A -101.0(5)
B4A B5A B10A B9A 36.7(4)
B4A B5A B10A B11A -63.6(5)
B4A B5A B10A B12A -1.3(6)
B4A B8A B9A B5A 37.1(4)
B4A B8A B9A B10A 100.8(5)
B4A B8A B9A B12A 138.0(5)
B4A B8A B12A B7A 100.3(5)
B4A B8A B12A B9A -37.7(4)
B4A B8A B12A B10A -1.1(6)
B4A B8A B12A B11A 63.4(6)
B4A B9A B10A B5A -36.1(4)
B4A B9A B10A B6A 2.0(6)
B4A B9A B10A B11A 64.9(6)
B4A B9A B10A B12A 101.4(5)
B4A B9A B12A B7A 0.3(6)
B4A B9A B12A B8A 38.0(4)
B4A B9A B12A B10A -100.7(5)
B4A B9A B12A B11A -63.0(6)
B5A C1A C2A P1A 140.9(4)
B5A C1A C2A B3A -104.1(4)
B5A C1A C2A B6A 37.6(4)
B5A C1A C2A B7A -65.6(5)
B5A C1A C2A B11A 0.5(5)
B5A C1A B3A C2A 103.4(4)
B5A C1A B3A B4A -37.1(4)
B5A C1A B3A B7A 67.7(5)
B5A C1A B3A B8A 4.0(5)
B5A C1A B4A B3A 140.9(5)
B5A C1A B4A B8A 101.7(5)
B5A C1A B4A B9A 40.4(4)
B5A C1A B6A C2A -140.1(4)
B5A C1A B6A B10A -39.3(4)
B5A C1A B6A B11A -104.2(5)
B5A C1A C1B C2B -141.6(5)
B5A C1A C1B B3B -73.6(6)
B5A C1A C1B B4B 0.0(8)
B5A C1A C1B B5B 79.3(6)
B5A C1A C1B B6B 151.0(5)
B5A B4A B8A B3A 101.6(5)
B5A B4A B8A B7A 63.6(5)
B5A B4A B8A B9A -37.6(4)
B5A B4A B8A B12A 0.2(6)
B5A B4A B9A B8A 138.0(5)
B5A B4A B9A B10A 36.5(4)
B5A B4A B9A B12A 100.4(5)
B5A B6A B10A B9A -38.0(4)
B5A B6A B10A B11A -137.8(5)
B5A B6A B10A B12A -101.5(5)
B5A B6A B11A C2A -95.5(5)
B5A B6A B11A B7A -61.7(6)
B5A B6A B11A B10A 38.9(4)
B5A B6A B11A B12A 2.0(6)
B5A B9A B10A B6A 38.1(4)
B5A B9A B10A B11A 101.0(5)
B5A B9A B10A B12A 137.5(5)
B5A B9A B12A B7A 62.9(6)
B5A B9A B12A B8A 100.6(5)
B5A B9A B12A B10A -38.0(4)
B5A B9A B12A B11A -0.3(6)
B5A B10A B11A C2A 1.5(6)
B5A B10A B11A B6A -37.8(4)
B5A B10A B11A B7A 62.4(6)
B5A B10A B11A B12A 100.7(5)
B5A B10A B12A B7A -62.3(5)
B5A B10A B12A B8A 1.5(6)
B5A B10A B12A B9A 38.2(4)
B5A B10A B12A B11A -100.3(5)
B6A C1A C2A P1A 103.3(4)
B6A C1A C2A B3A -141.7(4)
B6A C1A C2A B7A -103.2(5)
B6A C1A C2A B11A -37.1(4)
B6A C1A B3A C2A 35.9(4)
B6A C1A B3A B4A -104.6(5)
B6A C1A B3A B7A 0.2(5)
B6A C1A B3A B8A -63.5(5)
B6A C1A B4A B3A 103.3(4)
B6A C1A B4A B5A -37.6(4)
B6A C1A B4A B8A 64.0(5)
B6A C1A B4A B9A 2.7(6)
B6A C1A B5A B4A 140.3(5)
B6A C1A B5A B9A 99.8(5)
B6A C1A B5A B10A 37.9(4)
B6A C1A C1B C2B -68.1(5)
B6A C1A C1B B3B -0.1(6)
B6A C1A C1B B4B 73.6(6)
B6A C1A C1B B5B 152.9(5)
B6A C1A C1B B6B -135.5(4)
B6A C2A B3A C1A -36.5(4)
B6A C2A B3A B4A -2.7(6)
B6A C2A B3A B7A 102.1(5)
B6A C2A B3A B8A 61.4(5)
B6A C2A B7A B3A -106.0(4)
B6A C2A B7A B8A -67.0(5)
B6A C2A B7A B11A 35.5(4)
B6A C2A B7A B12A -4.8(5)
B6A C2A B11A B7A -141.5(5)
B6A C2A B11A B10A -38.8(4)
B6A C2A B11A B12A -101.1(5)
B6A B5A B9A B4A 102.7(5)
B6A B5A B9A B8A 64.9(5)
B6A B5A B9A B10A -36.6(4)
B6A B5A B9A B12A 1.5(6)
B6A B5A B10A B9A 137.7(5)
B6A B5A B10A B11A 37.4(4)
B6A B5A B10A B12A 99.7(5)
B6A B10A B11A C2A 39.3(4)
B6A B10A B11A B7A 100.3(5)
B6A B10A B11A B12A 138.6(5)
B6A B10A B12A B7A 1.4(6)
B6A B10A B12A B8A 65.2(5)
B6A B10A B12A B9A 101.9(5)
B6A B10A B12A B11A -36.6(4)
B6A B11A B12A B7A -101.3(5)
B6A B11A B12A B8A -64.2(5)
B6A B11A B12A B9A -1.0(6)
B6A B11A B12A B10A 36.1(4)
B7A C2A B3A C1A -138.6(4)
B7A C2A B3A B4A -104.8(5)
B7A C2A B3A B8A -40.7(4)
B7A C2A B6A C1A 103.8(4)
B7A C2A B6A B5A 69.7(5)
B7A C2A B6A B10A 5.8(6)
B7A C2A B6A B11A -35.8(4)
B7A C2A B11A B6A 141.5(5)
B7A C2A B11A B10A 102.7(5)
B7A C2A B11A B12A 40.4(4)
B7A B3A B4A C1A -94.7(4)
B7A B3A B4A B5A -60.1(6)
B7A B3A B4A B8A 39.3(4)
B7A B3A B4A B9A 3.6(6)
B7A B3A B8A B4A -137.3(5)
B7A B3A B8A B9A -100.5(5)
B7A B3A B8A B12A -36.2(4)
B7A B8A B9A B4A -100.5(5)
B7A B8A B9A B5A -63.4(6)
B7A B8A B9A B10A 0.3(6)
B7A B8A B9A B12A 37.5(4)
B7A B8A B12A B9A -138.0(5)
B7A B8A B12A B10A -101.3(5)
B7A B8A B12A B11A -36.8(4)
B7A B11A B12A B8A 37.1(4)
B7A B11A B12A B9A 100.3(5)
B7A B11A B12A B10A 137.4(5)
B8A B3A B4A C1A -133.9(4)
B8A B3A B4A B5A -99.4(5)
B8A B3A B4A B9A -35.7(4)
B8A B3A B7A C2A 134.5(5)
B8A B3A B7A B11A 99.3(5)
B8A B3A B7A B12A 35.9(4)
B8A B4A B5A C1A -97.0(4)
B8A B4A B5A B6A -61.2(5)
B8A B4A B5A B9A 37.0(4)
B8A B4A B5A B10A 0.7(6)
B8A B4A B9A B5A -138.0(5)
B8A B4A B9A B10A -101.5(5)
B8A B4A B9A B12A -37.6(4)
B8A B7A B11A C2A 97.3(4)
B8A B7A B11A B6A 63.1(6)
B8A B7A B11A B10A 1.4(6)
B8A B7A B11A B12A -36.7(4)
B8A B7A B12A B9A 37.3(4)
B8A B7A B12A B10A 100.3(5)
B8A B7A B12A B11A 138.9(5)
B8A B9A B10A B5A -100.4(5)
B8A B9A B10A B6A -62.3(6)
B8A B9A B10A B11A 0.6(6)
B8A B9A B10A B12A 37.1(4)
B8A B9A B12A B7A -37.7(4)
B8A B9A B12A B10A -138.7(5)
B8A B9A B12A B11A -101.0(5)
B9A B4A B5A C1A -134.0(5)
B9A B4A B5A B6A -98.2(5)
B9A B4A B5A B10A -36.3(4)
B9A B4A B8A B3A 139.2(5)
B9A B4A B8A B7A 101.2(5)
B9A B4A B8A B12A 37.9(4)
B9A B5A B6A C1A -99.0(5)
B9A B5A B6A C2A -65.3(5)
B9A B5A B6A B10A 37.1(4)
B9A B5A B6A B11A -2.2(6)
B9A B5A B10A B6A -137.7(5)
B9A B5A B10A B11A -100.3(5)
B9A B5A B10A B12A -38.1(4)
B9A B8A B12A B7A 138.0(5)
B9A B8A B12A B10A 36.7(4)
B9A B8A B12A B11A 101.2(5)
B9A B10A B11A C2A -62.2(5)
B9A B10A B11A B6A -101.5(5)
B9A B10A B11A B7A -1.3(6)
B9A B10A B11A B12A 37.0(4)
B9A B10A B12A B7A -100.5(5)
B9A B10A B12A B8A -36.7(4)
B9A B10A B12A B11A -138.5(5)
B10A B5A B6A C1A -136.1(5)
B10A B5A B6A C2A -102.4(5)
B10A B5A B6A B11A -39.3(4)
B10A B5A B9A B4A 139.3(5)
B10A B5A B9A B8A 101.5(5)
B10A B5A B9A B12A 38.1(4)
B10A B6A B11A C2A -134.4(4)
B10A B6A B11A B7A -100.5(5)
B10A B6A B11A B12A -36.9(4)
B10A B9A B12A B7A 101.0(5)
B10A B9A B12A B8A 138.7(5)
B10A B9A B12A B11A 37.7(4)
B10A B11A B12A B7A -137.4(5)
B10A B11A B12A B8A -100.3(5)
B10A B11A B12A B9A -37.1(4)
B11A C2A B3A C1A -102.7(4)
B11A C2A B3A B4A -68.9(5)
B11A C2A B3A B7A 35.9(4)
B11A C2A B3A B8A -4.8(6)
B11A C2A B6A C1A 139.6(4)
B11A C2A B6A B5A 105.4(5)
B11A C2A B6A B10A 41.5(4)
B11A C2A B7A B3A -141.5(4)
B11A C2A B7A B8A -102.5(5)
B11A C2A B7A B12A -40.3(4)
B11A B6A B10A B5A 137.8(5)
B11A B6A B10A B9A 99.8(5)
B11A B6A B10A B12A 36.3(4)
B11A B7A B8A B3A -102.9(5)
B11A B7A B8A B4A -64.7(5)
B11A B7A B8A B9A -1.1(6)
B11A B7A B8A B12A 36.7(4)
B11A B7A B12A B8A -138.9(5)
B11A B7A B12A B9A -101.5(5)
B11A B7A B12A B10A -38.6(4)
B11A B10A B12A B7A 38.0(4)
B11A B10A B12A B8A 101.8(5)
B11A B10A B12A B9A 138.5(5)
C11A P1A C2A C1A 113.3(4)
C11A P1A C2A B3A 42.6(4)
C11A P1A C2A B6A -179.6(4)
C11A P1A C2A B7A -34.2(5)
C11A P1A C2A B11A -111.7(4)
C11A P1A C2B C1B -111.7(3)
C11A P1A C2B B3B -178.8(3)
C11A P1A C2B B6B -41.7(4)
C11A P1A C2B B7B 113.1(4)
C11A P1A C2B B11B 34.6(5)
B12A B7A B8A B3A -139.6(5)
B12A B7A B8A B4A -101.4(5)
B12A B7A B8A B9A -37.8(4)
B12A B7A B11A C2A 134.0(4)
B12A B7A B11A B6A 99.7(5)
B12A B7A B11A B10A 38.1(4)
B12A B8A B9A B4A -138.0(5)
B12A B8A B9A B5A -100.9(5)
B12A B8A B9A B10A -37.2(4)
B12A B9A B10A B5A -137.5(5)
B12A B9A B10A B6A -99.4(5)
B12A B9A B10A B11A -36.5(4)
B12A B10A B11A C2A -99.2(4)
B12A B10A B11A B6A -138.6(5)
B12A B10A B11A B7A -38.3(4)
C1B C1A C2A P1A -6.3(5)
C1B C1A C2A B3A 108.7(4)
C1B C1A C2A B6A -109.6(4)
C1B C1A C2A B7A 147.3(4)
C1B C1A C2A B11A -146.7(4)
C1B C1A B3A C2A -100.7(4)
C1B C1A B3A B4A 118.8(5)
C1B C1A B3A B7A -136.4(4)
C1B C1A B3A B8A 159.9(4)
C1B C1A B4A B3A -102.4(5)
C1B C1A B4A B5A 116.7(5)
C1B C1A B4A B8A -141.7(5)
C1B C1A B4A B9A 157.0(5)
C1B C1A B5A B4A -116.1(5)
C1B C1A B5A B6A 103.6(5)
C1B C1A B5A B9A -156.6(5)
C1B C1A B5A B10A 141.4(5)
C1B C1A B6A C2A 100.7(4)
C1B C1A B6A B5A -119.3(5)
C1B C1A B6A B10A -158.5(4)
C1B C1A B6A B11A 136.5(4)
C1B C2B B3B B4B 34.2(4)
C1B C2B B3B B7B 139.6(4)
C1B C2B B3B B8B 98.1(5)
C1B C2B B6B B5B -33.9(4)
C1B C2B B6B B10B -98.3(4)
C1B C2B B6B B11B -139.7(5)
C1B C2B B7B B3B -38.0(4)
C1B C2B B7B B8B 0.8(6)
C1B C2B B7B B11B 103.7(5)
C1B C2B B7B B12B 62.7(5)
C1B C2B B11B B6B 38.2(4)
C1B C2B B11B B7B -103.5(4)
C1B C2B B11B B10B -0.7(5)
C1B C2B B11B B12B -62.8(5)
C1B B3B B4B B5B 34.9(4)
C1B B3B B4B B8B 135.3(5)
C1B B3B B4B B9B 98.2(5)
C1B B3B B7B C2B 33.9(4)
C1B B3B B7B B8B -100.3(5)
C1B B3B B7B B11B -0.2(6)
C1B B3B B7B B12B -63.7(5)
C1B B3B B8B B4B -38.2(4)
C1B B3B B8B B7B 98.8(5)
C1B B3B B8B B9B -0.9(6)
C1B B3B B8B B12B 62.4(6)
C1B B4B B5B B6B 35.6(4)
C1B B4B B5B B9B 133.6(5)
C1B B4B B5B B10B 96.7(5)
C1B B4B B8B B3B 39.1(4)
C1B B4B B8B B7B 0.7(6)
C1B B4B B8B B9B -99.0(5)
C1B B4B B8B B12B -61.4(5)
C1B B4B B9B B5B -40.0(4)
C1B B4B B9B B8B 98.6(5)
C1B B4B B9B B10B -2.7(6)
C1B B4B B9B B12B 60.9(5)
C1B B5B B6B C2B 33.1(4)
C1B B5B B6B B10B 134.6(4)
C1B B5B B6B B11B 94.9(4)
C1B B5B B9B B4B 39.7(4)
C1B B5B B9B B8B 2.4(6)
C1B B5B B9B B10B -98.9(4)
C1B B5B B9B B12B -61.0(5)
C1B B5B B10B B6B -40.0(4)
C1B B5B B10B B9B 98.4(5)
C1B B5B B10B B11B -2.2(6)
C1B B5B B10B B12B 60.6(5)
C1B B6B B10B B5B 39.0(4)
C1B B6B B10B B9B 1.8(6)
C1B B6B B10B B11B -98.6(4)
C1B B6B B10B B12B -61.6(5)
C1B B6B B11B C2B -33.7(4)
C1B B6B B11B B7B 0.7(6)
C1B B6B B11B B10B 100.6(5)
C1B B6B B11B B12B 63.6(5)
C2B P1A C2A C1A 8.8(4)
C2B P1A C2A B3A -61.9(4)
C2B P1A C2A B6A 75.9(4)
C2B P1A C2A B7A -138.8(4)
C2B P1A C2A B11A 143.7(4)
C2B P1A C11A C12A -93.8(4)
C2B C1B B3B B4B -139.8(4)
C2B C1B B3B B7B -35.1(4)
C2B C1B B3B B8B -99.9(5)
C2B C1B B4B B3B 37.6(4)
C2B C1B B4B B5B -103.2(4)
C2B C1B B4B B8B -0.3(6)
C2B C1B B4B B9B -62.6(5)
C2B C1B B5B B4B 104.2(4)
C2B C1B B5B B6B -36.7(4)
C2B C1B B5B B9B 63.8(5)
C2B C1B B5B B10B 1.8(5)
C2B C1B B6B B5B 140.5(4)
C2B C1B B6B B10B 99.7(4)
C2B C1B B6B B11B 35.0(4)
C2B B3B B4B C1B -33.6(4)
C2B B3B B4B B5B 1.4(6)
C2B B3B B4B B8B 101.7(5)
C2B B3B B4B B9B 64.7(5)
C2B B3B B7B B8B -134.2(5)
C2B B3B B7B B11B -34.0(4)
C2B B3B B7B B12B -97.5(5)
C2B B3B B8B B4B -97.1(5)
C2B B3B B8B B7B 39.9(4)
C2B B3B B8B B9B -59.7(6)
C2B B3B B8B B12B 3.5(6)
C2B B6B B10B B5B 97.7(4)
C2B B6B B10B B9B 60.5(5)
C2B B6B B10B B11B -39.8(4)
C2B B6B B10B B12B -2.9(6)
C2B B6B B11B B7B 34.4(4)
C2B B6B B11B B10B 134.3(5)
C2B B6B B11B B12B 97.4(5)
C2B B7B B8B B3B -39.8(4)
C2B B7B B8B B4B -0.9(6)
C2B B7B B8B B9B 61.9(5)
C2B B7B B8B B12B 98.7(5)
C2B B7B B11B B6B -34.8(4)
C2B B7B B11B B10B -96.5(5)
C2B B7B B11B B12B -133.0(5)
C2B B7B B12B B8B -98.1(5)
C2B B7B B12B B9B -60.6(6)
C2B B7B B12B B10B 3.3(6)
C2B B7B B12B B11B 40.3(4)
C2B B11B B12B B7B -40.5(4)
C2B B11B B12B B8B -2.5(6)
C2B B11B B12B B9B 61.6(5)
C2B B11B B12B B10B 98.8(4)
B3B C1B C2B P1A -102.8(4)
B3B C1B C2B B6B 141.9(4)
B3B C1B C2B B7B 37.5(4)
B3B C1B C2B B11B 104.5(5)
B3B C1B B4B B5B -140.8(5)
B3B C1B B4B B8B -37.9(4)
B3B C1B B4B B9B -100.2(5)
B3B C1B B5B B4B 37.3(4)
B3B C1B B5B B6B -103.6(4)
B3B C1B B5B B9B -3.1(6)
B3B C1B B5B B10B -65.1(5)
B3B C1B B6B C2B -35.8(4)
B3B C1B B6B B5B 104.7(5)
B3B C1B B6B B10B 63.9(5)
B3B C1B B6B B11B -0.8(6)
B3B C2B B6B C1B 36.6(4)
B3B C2B B6B B5B 2.7(6)
B3B C2B B6B B10B -61.7(5)
B3B C2B B6B B11B -103.1(5)
B3B C2B B7B B8B 38.7(4)
B3B C2B B7B B11B 141.7(5)
B3B C2B B7B B12B 100.7(5)
B3B C2B B11B B6B 105.8(5)
B3B C2B B11B B7B -35.8(4)
B3B C2B B11B B10B 67.0(5)
B3B C2B B11B B12B 4.8(6)
B3B B4B B5B C1B -35.4(4)
B3B B4B B5B B6B 0.2(6)
B3B B4B B5B B9B 98.2(5)
B3B B4B B5B B10B 61.3(6)
B3B B4B B8B B7B -38.4(4)
B3B B4B B8B B9B -138.1(5)
B3B B4B B8B B12B -100.5(5)
B3B B4B B9B B5B -102.6(5)
B3B B4B B9B B8B 36.0(4)
B3B B4B B9B B10B -65.3(5)
B3B B4B B9B B12B -1.8(6)
B3B B7B B8B B4B 38.9(4)
B3B B7B B8B B9B 101.7(5)
B3B B7B B8B B12B 138.5(5)
B3B B7B B11B C2B 34.5(4)
B3B B7B B11B B6B -0.3(7)
B3B B7B B11B B10B -62.0(6)
B3B B7B B11B B12B -98.5(5)
B3B B7B B12B B8B -35.7(4)
B3B B7B B12B B9B 1.8(6)
B3B B7B B12B B10B 65.7(6)
B3B B7B B12B B11B 102.6(5)
B3B B8B B9B B4B -38.0(5)
B3B B8B B9B B5B -1.0(6)
B3B B8B B9B B10B 63.1(6)
B3B B8B B9B B12B 99.7(5)
B3B B8B B12B B7B 36.9(4)
B3B B8B B12B B9B -101.6(5)
B3B B8B B12B B10B -65.1(6)
B3B B8B B12B B11B -0.7(6)
B4B C1B C2B P1A -140.6(4)
B4B C1B C2B B3B -37.8(4)
B4B C1B C2B B6B 104.1(5)
B4B C1B C2B B7B -0.3(6)
B4B C1B C2B B11B 66.7(5)
B4B C1B B3B C2B 139.8(4)
B4B C1B B3B B7B 104.8(5)
B4B C1B B3B B8B 39.9(4)
B4B C1B B5B B6B -140.9(4)
B4B C1B B5B B9B -40.4(4)
B4B C1B B5B B10B -102.4(5)
B4B C1B B6B C2B -103.4(4)
B4B C1B B6B B5B 37.1(4)
B4B C1B B6B B10B -3.7(6)
B4B C1B B6B B11B -68.4(5)
B4B B3B B7B C2B 94.6(4)
B4B B3B B7B B8B -39.6(4)
B4B B3B B7B B11B 60.5(6)
B4B B3B B7B B12B -3.0(6)
B4B B3B B8B B7B 137.0(5)
B4B B3B B8B B9B 37.4(5)
B4B B3B B8B B12B 100.6(5)
B4B B5B B6B C1B -34.7(4)
B4B B5B B6B C2B -1.7(6)
B4B B5B B6B B10B 99.9(5)
B4B B5B B6B B11B 60.2(6)
B4B B5B B9B B8B -37.3(4)
B4B B5B B9B B10B -138.6(5)
B4B B5B B9B B12B -100.7(5)
B4B B5B B10B B6B -101.4(5)
B4B B5B B10B B9B 37.0(4)
B4B B5B B10B B11B -63.6(6)
B4B B5B B10B B12B -0.8(6)
B4B B8B B9B B5B 37.0(4)
B4B B8B B9B B10B 101.1(5)
B4B B8B B9B B12B 137.7(5)
B4B B8B B12B B7B 101.1(5)
B4B B8B B12B B9B -37.4(4)
B4B B8B B12B B10B -0.9(6)
B4B B8B B12B B11B 63.5(6)
B4B B9B B10B B5B -37.0(4)
B4B B9B B10B B6B 0.5(6)
B4B B9B B10B B11B 63.8(6)
B4B B9B B10B B12B 100.5(5)
B4B B9B B12B B7B 0.0(6)
B4B B9B B12B B8B 38.0(4)
B4B B9B B12B B10B -101.3(5)
B4B B9B B12B B11B -63.9(6)
B5B C1B C2B P1A 151.9(3)
B5B C1B C2B B3B -105.3(4)
B5B C1B C2B B6B 36.7(4)
B5B C1B C2B B7B -67.7(5)
B5B C1B C2B B11B -0.7(5)
B5B C1B B3B C2B 102.4(4)
B5B C1B B3B B4B -37.4(4)
B5B C1B B3B B7B 67.4(5)
B5B C1B B3B B8B 2.5(6)
B5B C1B B4B B3B 140.8(5)
B5B C1B B4B B8B 102.9(5)
B5B C1B B4B B9B 40.5(4)
B5B C1B B6B C2B -140.5(4)
B5B C1B B6B B10B -40.7(4)
B5B C1B B6B B11B -105.5(5)
B5B B4B B8B B3B 100.9(5)
B5B B4B B8B B7B 62.5(6)
B5B B4B B8B B9B -37.2(4)
B5B B4B B8B B12B 0.4(6)
B5B B4B B9B B8B 138.6(5)
B5B B4B B9B B10B 37.3(4)
B5B B4B B9B B12B 100.8(5)
B5B B6B B10B B9B -37.2(4)
B5B B6B B10B B11B -137.5(5)
B5B B6B B10B B12B -100.6(5)
B5B B6B B11B C2B -94.8(4)
B5B B6B B11B B7B -60.4(6)
B5B B6B B11B B10B 39.5(4)
B5B B6B B11B B12B 2.6(6)
B5B B9B B10B B6B 37.5(4)
B5B B9B B10B B11B 100.8(5)
B5B B9B B10B B12B 137.5(5)
B5B B9B B12B B7B 63.2(6)
B5B B9B B12B B8B 101.2(5)
B5B B9B B12B B10B -38.1(4)
B5B B9B B12B B11B -0.7(6)
B5B B10B B11B C2B 1.8(6)
B5B B10B B11B B6B -38.2(4)
B5B B10B B11B B7B 63.8(6)
B5B B10B B11B B12B 100.1(5)
B5B B10B B12B B7B -64.1(6)
B5B B10B B12B B8B 1.0(6)
B5B B10B B12B B9B 37.7(4)
B5B B10B B12B B11B -100.9(5)
B6B C1B C2B P1A 115.3(4)
B6B C1B C2B B3B -141.9(4)
B6B C1B C2B B7B -104.4(5)
B6B C1B C2B B11B -37.4(4)
B6B C1B B3B C2B 35.7(4)
B6B C1B B3B B4B -104.1(5)
B6B C1B B3B B7B 0.6(6)
B6B C1B B3B B8B -64.2(5)
B6B C1B B4B B3B 104.2(5)
B6B C1B B4B B5B -36.6(4)
B6B C1B B4B B8B 66.3(5)
B6B C1B B4B B9B 3.9(6)
B6B C1B B5B B4B 140.9(4)
B6B C1B B5B B9B 100.5(5)
B6B C1B B5B B10B 38.5(4)
B6B C2B B3B C1B -36.8(4)
B6B C2B B3B B4B -2.6(6)
B6B C2B B3B B7B 102.8(5)
B6B C2B B3B B8B 61.3(6)
B6B C2B B7B B3B -106.0(5)
B6B C2B B7B B8B -67.3(5)
B6B C2B B7B B11B 35.7(4)
B6B C2B B7B B12B -5.3(6)
B6B C2B B11B B7B -141.7(5)
B6B C2B B11B B10B -38.8(4)
B6B C2B B11B B12B -101.0(5)
B6B B5B B9B B4B 102.9(5)
B6B B5B B9B B8B 65.6(5)
B6B B5B B9B B10B -35.7(4)
B6B B5B B9B B12B 2.2(6)
B6B B5B B10B B9B 138.4(5)
B6B B5B B10B B11B 37.8(4)
B6B B5B B10B B12B 100.6(5)
B6B B10B B11B C2B 39.9(4)
B6B B10B B11B B7B 101.9(5)
B6B B10B B11B B12B 138.3(5)
B6B B10B B12B B7B -0.3(6)
B6B B10B B12B B8B 64.8(6)
B6B B10B B12B B9B 101.5(5)
B6B B10B B12B B11B -37.1(4)
B6B B11B B12B B7B -103.2(5)
B6B B11B B12B B8B -65.1(6)
B6B B11B B12B B9B -1.1(6)
B6B B11B B12B B10B 36.1(4)
B7B C2B B3B C1B -139.6(4)
B7B C2B B3B B4B -105.4(5)
B7B C2B B3B B8B -41.5(4)
B7B C2B B6B C1B 103.6(5)
B7B C2B B6B B5B 69.6(5)
B7B C2B B6B B10B 5.2(6)
B7B C2B B6B B11B -36.1(5)
B7B C2B B11B B6B 141.7(5)
B7B C2B B11B B10B 102.8(5)
B7B C2B B11B B12B 40.7(4)
B7B B3B B4B C1B -95.3(5)
B7B B3B B4B B5B -60.4(6)
B7B B3B B4B B8B 40.0(4)
B7B B3B B4B B9B 3.0(6)
B7B B3B B8B B4B -137.0(5)
B7B B3B B8B B9B -99.7(5)
B7B B3B B8B B12B -36.4(5)
B7B B8B B9B B4B -101.3(5)
B7B B8B B9B B5B -64.2(6)
B7B B8B B9B B10B -0.1(6)
B7B B8B B9B B12B 36.4(4)
B7B B8B B12B B9B -138.5(5)
B7B B8B B12B B10B -101.9(5)
B7B B8B B12B B11B -37.6(4)
B7B B11B B12B B8B 38.0(5)
B7B B11B B12B B9B 102.1(5)
B7B B11B B12B B10B 139.3(5)
B8B B3B B4B C1B -135.3(5)
B8B B3B B4B B5B -100.4(5)
B8B B3B B4B B9B -37.0(4)
B8B B3B B7B C2B 134.2(5)
B8B B3B B7B B11B 100.1(5)
B8B B3B B7B B12B 36.7(5)
B8B B4B B5B C1B -96.5(5)
B8B B4B B5B B6B -60.9(6)
B8B B4B B5B B9B 37.2(4)
B8B B4B B5B B10B 0.2(6)
B8B B4B B9B B5B -138.6(5)
B8B B4B B9B B10B -101.3(5)
B8B B4B B9B B12B -37.7(4)
B8B B7B B11B C2B 95.8(5)
B8B B7B B11B B6B 61.0(6)
B8B B7B B11B B10B -0.7(6)
B8B B7B B11B B12B -37.2(4)
B8B B7B B12B B9B 37.5(5)
B8B B7B B12B B10B 101.4(5)
B8B B7B B12B B11B 138.4(5)
B8B B9B B10B B5B -101.1(5)
B8B B9B B10B B6B -63.5(6)
B8B B9B B10B B11B -0.3(6)
B8B B9B B10B B12B 36.5(4)
B8B B9B B12B B7B -38.0(5)
B8B B9B B12B B10B -139.3(5)
B8B B9B B12B B11B -101.9(5)
B9B B4B B5B C1B -133.6(5)
B9B B4B B5B B6B -98.0(5)
B9B B4B B5B B10B -36.9(4)
B9B B4B B8B B3B 138.1(5)
B9B B4B B8B B7B 99.7(5)
B9B B4B B8B B12B 37.6(4)
B9B B5B B6B C1B -98.0(4)
B9B B5B B6B C2B -64.9(5)
B9B B5B B6B B10B 36.7(4)
B9B B5B B6B B11B -3.0(6)
B9B B5B B10B B6B -138.4(5)
B9B B5B B10B B11B -100.6(5)
B9B B5B B10B B12B -37.8(4)
B9B B8B B12B B7B 138.5(5)
B9B B8B B12B B10B 36.6(4)
B9B B8B B12B B11B 101.0(5)
B9B B10B B11B C2B -61.4(5)
B9B B10B B11B B6B -101.3(5)
B9B B10B B11B B7B 0.6(6)
B9B B10B B11B B12B 37.0(4)
B9B B10B B12B B7B -101.8(5)
B9B B10B B12B B8B -36.7(4)
B9B B10B B12B B11B -138.6(5)
B10B B5B B6B C1B -134.6(4)
B10B B5B B6B C2B -101.5(5)
B10B B5B B6B B11B -39.7(4)
B10B B5B B9B B4B 138.6(5)
B10B B5B B9B B8B 101.3(5)
B10B B5B B9B B12B 38.0(4)
B10B B6B B11B C2B -134.3(5)
B10B B6B B11B B7B -99.9(5)
B10B B6B B11B B12B -36.9(4)
B10B B9B B12B B7B 101.3(5)
B10B B9B B12B B8B 139.3(5)
B10B B9B B12B B11B 37.4(4)
B10B B11B B12B B7B -139.3(5)
B10B B11B B12B B8B -101.2(5)
B10B B11B B12B B9B -37.2(4)
B11B C2B B3B C1B -103.5(4)
B11B C2B B3B B4B -69.3(5)
B11B C2B B3B B7B 36.1(4)
B11B C2B B3B B8B -5.4(6)
B11B C2B B6B C1B 139.7(5)
B11B C2B B6B B5B 105.8(5)
B11B C2B B6B B10B 41.4(4)
B11B C2B B7B B3B -141.7(5)
B11B C2B B7B B8B -103.0(5)
B11B C2B B7B B12B -41.0(5)
B11B B6B B10B B5B 137.5(5)
B11B B6B B10B B9B 100.4(5)
B11B B6B B10B B12B 37.0(4)
B11B B7B B8B B3B -101.1(5)
B11B B7B B8B B4B -62.3(6)
B11B B7B B8B B9B 0.5(6)
B11B B7B B8B B12B 37.4(4)
B11B B7B B12B B8B -138.4(5)
B11B B7B B12B B9B -100.9(5)
B11B B7B B12B B10B -36.9(5)
B11B B10B B12B B7B 36.8(5)
B11B B10B B12B B8B 101.9(5)
B11B B10B B12B B9B 138.6(5)
B12B B7B B8B B3B -138.5(5)
B12B B7B B8B B4B -99.7(5)
B12B B7B B8B B9B -36.9(4)
B12B B7B B11B C2B 133.0(5)
B12B B7B B11B B6B 98.2(5)
B12B B7B B11B B10B 36.5(4)
B12B B8B B9B B4B -137.7(5)
B12B B8B B9B B5B -100.6(5)
B12B B8B B9B B10B -36.6(4)
B12B B9B B10B B5B -137.5(5)
B12B B9B B10B B6B -100.0(5)
B12B B9B B10B B11B -36.8(4)
B12B B10B B11B C2B -98.4(5)
B12B B10B B11B B6B -138.3(5)
B12B B10B B11B B7B -36.4(4)
